data_1562755
loop_
_publ_author_name
'Straus, Daniel B.'
'Cava, Robert J.'

_publ_section_title
;
 Generalizing the Chiral Self-Assembly of Spheres and Tetrahedra to
 Non-Spherical and Polydisperse Molecules in (C70)x(C60)1--x(SnI4)2
;
_journal_name_full 'Nano Letters'
_journal_paper_doi 10.1021/acs.nanolett.1c01181
_journal_year 2021
_chemical_absolute_configuration ad
_chemical_formula_moiety '2(I4 Sn1), 0.964(C70)'
_chemical_formula_sum 'C67.5 I8 Sn2'
_chemical_formula_weight 2063.25
_space_group_crystal_system cubic
_space_group_IT_number 212
_space_group_name_Hall 'P 4acd 2ab 3'
_space_group_name_H-M_alt 'P 43 3 2'
_atom_sites_solution_primary dual
_audit_creation_date 2021-03-22
_audit_creation_method
;
Olex2 1.3
(compiled 2020.11.12 svn.r5f609507 for OlexSys, GUI svn.r6272)
;
_cell_angle_alpha 90
_cell_angle_beta 90
_cell_angle_gamma 90
_cell_formula_units_Z 4
_cell_length_a 17.0312(3)
_cell_length_b 17.0312(3)
_cell_length_c 17.0312(3)
_cell_measurement_reflns_used 9911
_cell_measurement_temperature 295
_cell_measurement_theta_max 27.87
_cell_measurement_theta_min 2.67
_cell_volume 4940.10(15)
_computing_molecular_graphics 'Olex2 1.3 (Dolomanov et al., 2009)'
_computing_publication_material 'Olex2 1.3 (Dolomanov et al., 2009)'
_computing_structure_refinement 'SHELXL 2018/3 (Sheldrick, 2015)'
_computing_structure_solution 'SHELXT  (Sheldrick, 2015)'
_diffrn_ambient_temperature 295
_diffrn_measured_fraction_theta_full 0.998
_diffrn_measured_fraction_theta_max 0.999
_diffrn_measurement_device_type 'Bruker D8 Venture Photon III 14'
_diffrn_measurement_method '\f and \w scans'
_diffrn_radiation_type MoK\a
_diffrn_radiation_wavelength 0.71073
_diffrn_reflns_av_R_equivalents 0.0568
_diffrn_reflns_av_unetI/netI 0.0223
_diffrn_reflns_Laue_measured_fraction_full 0.998
_diffrn_reflns_Laue_measured_fraction_max 0.999
_diffrn_reflns_limit_h_max 22
_diffrn_reflns_limit_h_min -17
_diffrn_reflns_limit_k_max 23
_diffrn_reflns_limit_k_min -23
_diffrn_reflns_limit_l_max 23
_diffrn_reflns_limit_l_min -14
_diffrn_reflns_number 27967
_diffrn_reflns_point_group_measured_fraction_full 0.997
_diffrn_reflns_point_group_measured_fraction_max 0.998
_diffrn_reflns_theta_full 25.242
_diffrn_reflns_theta_max 29.530
_diffrn_reflns_theta_min 2.674
_diffrn_source 'I\mS microfocus source'
_diffrn_source_current 1.0
_diffrn_source_power 0.05
_diffrn_source_voltage 50.0
_diffrn_standards_number 0
_exptl_absorpt_coefficient_mu 6.059
_exptl_absorpt_correction_T_max 0.7459
_exptl_absorpt_correction_T_min 0.4003
_exptl_absorpt_correction_type multi-scan
_exptl_absorpt_process_details
;
SADABS-2016/2 (Bruker,2016/2) was used for absorption correction.
wR2(int) was 0.1289 before and 0.0549 after correction.
The Ratio of minimum to maximum transmission is 0.5367.
The \l/2 correction factor is Not present.
;
_exptl_crystal_colour black
_exptl_crystal_colour_primary black
_exptl_crystal_density_diffrn 2.774
_exptl_crystal_description block
_exptl_crystal_F_000 3716
_exptl_crystal_size_max 0.279
_exptl_crystal_size_mid 0.268
_exptl_crystal_size_min 0.186
_refine_diff_density_max 0.699
_refine_diff_density_min -0.794
_refine_diff_density_rms 0.151
_refine_ls_abs_structure_details
;
 Flack x determined using 518 quotients [(I+)-(I-)]/[(I+)+(I-)]
 (Parsons, Flack and Wagner, Acta Cryst. B69 (2013) 249-259).
;
_refine_ls_abs_structure_Flack -0.06(3)
_refine_ls_extinction_method none
_refine_ls_goodness_of_fit_ref 1.034
_refine_ls_hydrogen_treatment undef
_refine_ls_matrix_type full
_refine_ls_number_parameters 32
_refine_ls_number_reflns 2323
_refine_ls_number_restraints 0
_refine_ls_restrained_S_all 1.034
_refine_ls_R_factor_all 0.0823
_refine_ls_R_factor_gt 0.0580
_refine_ls_shift/su_max 0.000
_refine_ls_shift/su_mean 0.000
_refine_ls_structure_factor_coef Fsqd
_refine_ls_weighting_details 'w=1/[\s^2^(Fo^2^)+(0.0715P)^2^+20.5543P] where P=(Fo^2^+2Fc^2^)/3'
_refine_ls_weighting_scheme calc
_refine_ls_wR_factor_gt 0.1532
_refine_ls_wR_factor_ref 0.1761
_reflns_Friedel_coverage 0.641
_reflns_Friedel_fraction_full 0.996
_reflns_Friedel_fraction_max 0.998
_reflns_number_gt 1654
_reflns_number_total 2323
_reflns_threshold_expression 'I > 2\s(I)'
_cod_data_source_file nl1c01181_si_004.cif
_cod_data_source_block 209c-295
_cod_original_cell_volume 4940.1(3)
_cod_original_formula_sum 'C67.50 I8 Sn2'
_cod_database_code 1562755
_shelx_shelxl_version_number 2018/3
_shelx_space_group_comment
;
The symmetry employed for this shelxl refinement is uniquely defined
by the following loop, which should always be used as a source of
symmetry information in preference to the above space-group names.
They are only intended as comments.
;
_shelx_estimated_absorpt_t_max 0.399
_shelx_estimated_absorpt_t_min 0.283
_olex2_refinement_description
;
1. Rigid bond restraints
 C38, C38, C38, C38, C65, C65, C65, C65, C29, C29, C29, C29, C13, C13, C13,
 C13, C5, C5, C5, C5, C6
 with sigma for 1-2 distances of 0.01 and sigma for 1-3 distances of 0.01
2. Uiso/Uaniso restraints and constraints
Uiso(C90) = Uiso(C74) = Uiso(C73) = Uiso(C75) = Uiso(C79) = Uiso(C112) =
Uiso(C72) = Uiso(C76) = Uiso(C128) = Uiso(C78) = Uiso(C71) = Uiso(C113) =
Uiso(C111) = Uiso(C115) = Uiso(C77) = Uiso(C92) = Uiso(C93) = Uiso(C80) =
Uiso(C82) = Uiso(C114) = Uiso(C125) = Uiso(C110) = Uiso(C116) = Uiso(C89) =
Uiso(C91) = Uiso(C94) = Uiso(C81) = Uiso(C88) = Uiso(C83) = Uiso(C127) =
Uiso(C124) = Uiso(C109) = Uiso(C117) = Uiso(C96) = Uiso(C95) = Uiso(C85) =
Uiso(C87) = Uiso(C84) = Uiso(C126) = Uiso(C123) = Uiso(C108) = Uiso(C118) =
Uiso(C98) = Uiso(C97) = Uiso(C107) = Uiso(C86) = Uiso(C99) = Uiso(C119) =
Uiso(C121) = Uiso(C122) = Uiso(C120) = Uiso(C129) = Uiso(C106) = Uiso(C101) =
Uiso(C100) = Uiso(C102) = Uiso(C105) = Uiso(C103) = Uiso(C130) = Uiso(C104)
Uiso(C38) = Uiso(C37) = Uiso(C39) = Uiso(C42) = Uiso(C36) = Uiso(C63) =
Uiso(C40) = Uiso(C7) = Uiso(C43) = Uiso(C1) = Uiso(C35) = Uiso(C69) = Uiso(C62)
= Uiso(C64) = Uiso(C41) = Uiso(C6) = Uiso(C8) = Uiso(C44) = Uiso(C2) =
Uiso(C34) = Uiso(C65) = Uiso(C33) = Uiso(C61) = Uiso(C60) = Uiso(C21) =
Uiso(C5) = Uiso(C9) = Uiso(C45) = Uiso(C3) = Uiso(C22) = Uiso(C66) = Uiso(C32)
= Uiso(C46) = Uiso(C59) = Uiso(C18) = Uiso(C10) = Uiso(C4) = Uiso(C19) =
Uiso(C49) = Uiso(C50) = Uiso(C23) = Uiso(C31) = Uiso(C67) = Uiso(C24) =
Uiso(C47) = Uiso(C58) = Uiso(C17) = Uiso(C11) = Uiso(C70) = Uiso(C20) =
Uiso(C48) = Uiso(C51) = Uiso(C30) = Uiso(C68) = Uiso(C25) = Uiso(C57) =
Uiso(C16) = Uiso(C12) = Uiso(C15) = Uiso(C56) = Uiso(C52) = Uiso(C29) =
Uiso(C26) = Uiso(C55) = Uiso(C13) = Uiso(C14) = Uiso(C53) = Uiso(C28) =
Uiso(C27) = Uiso(C54)
3. Others
 Fixed Sof: C38(0.125) C65(0.125) C29(0.125) C13(0.125) C5(0.125) C6(0.125)
 C37(0.125) C66(0.125) C28(0.125) C12(0.125) C21(0.125) C45(0.125) C22(0.125)
 C46(0.125) C23(0.125) C47(0.125) C17(0.125) C48(0.125) C18(0.125) C49(0.125)
 C41(0.125) C44(0.125) C34(0.125) C61(0.125) C24(0.125) C58(0.125) C16(0.125)
 C56(0.125) C19(0.125) C50(0.125) C40(0.125) C43(0.125) C33(0.125) C60(0.125)
 C25(0.125) C57(0.125) C15(0.125) C52(0.125) C9(0.125) C3(0.125) C8(0.125)
 C2(0.125) C35(0.125) C62(0.125) C32(0.125) C59(0.125) C26(0.125) C55(0.125)
 C20(0.125) C51(0.125) C39(0.125) C42(0.125) C69(0.125) C64(0.125) C30(0.125)
 C68(0.125) C14(0.125) C53(0.125) C10(0.125) C4(0.125) C7(0.125) C1(0.125)
 C36(0.125) C63(0.125) C31(0.125) C67(0.125) C27(0.125) C54(0.125) C11(0.125)
 C70(0.125) C74(0.04167) C73(0.04167) C75(0.04167) C112(0.04167) C113(0.04167)
 C72(0.04167) C115(0.04167) C114(0.04167) C77(0.04167) C78(0.04167)
 C76(0.04167) C79(0.04167) C71(0.04167) C80(0.04167) C81(0.04167) C82(0.04167)
 C91(0.04167) C90(0.04167) C92(0.04167) C89(0.04167) C88(0.04167) C98(0.04167)
 C99(0.04167) C87(0.04167) C94(0.04167) C95(0.04167) C93(0.04167) C96(0.04167)
 C97(0.04167) C107(0.04167) C106(0.04167) C129(0.04167) C111(0.04167)
 C110(0.04167) C128(0.04167) C109(0.04167) C108(0.04167) C125(0.04167)
 C124(0.04167) C123(0.04167) C104(0.04167) C105(0.04167) C122(0.04167)
 C103(0.04167) C101(0.04167) C100(0.04167) C130(0.04167) C102(0.04167)
 C84(0.04167) C85(0.04167) C86(0.04167) C119(0.04167) C117(0.04167)
 C116(0.04167) C83(0.04167) C118(0.04167) C121(0.04167) C126(0.04167)
 C127(0.04167) C120(0.04167)
4.a :
 C38(C65,C29,C13,C5,C6,C37,C66,C28,C12,C21,C45,C22,C46,C23,C47,C17,C48,C18,C49,
 C41,C44,C34,C61,C24,C58,C16,C56,C19,C50,C40,C43,C33,C60,C25,C57,C15,C52,C9,C3,
 C8,C2,C35,C62,C32,C59,C26,C55,C20,C51,C39,C42,C69,C64,C30,C68,C14,C53,C10,C4,
 C7,C1,C36,C63,C31,C67,C27,C54,C11,C70), C74(C73,C75,C112,C113,C72,C115,C114,
 C77,C78,C76,C79,C71,C80,C81,C82,C91,C90,C92,C89,C88,C98,C99,C87,C94,C95,C93,
 C96,C97,C107,C106,C129,C111,C110,C128,C109,C108,C125,C124,C123,C104,C105,C122,
 C103,C101,C100,C130,C102,C84,C85,C86,C119,C117,C116,C83,C118,C121,C126,C127,
 C120)
;
_olex2_submission_special_instructions 'No special instructions were received'

loop_
_space_group_symop_operation_xyz
'x, y, z'
'-y+3/4, x+1/4, z+3/4'
'-x+1/2, -y, z+1/2'
'y+3/4, -x+3/4, z+1/4'
'x+3/4, -z+3/4, y+1/4'
'x+1/2, -y+1/2, -z'
'x+1/4, z+3/4, -y+3/4'
'z+1/4, y+3/4, -x+3/4'
'-x, y+1/2, -z+1/2'
'-z+3/4, y+1/4, x+3/4'
'z, x, y'
'y, z, x'
'-y+1/2, -z, x+1/2'
'z+1/2, -x+1/2, -y'
'-y, z+1/2, -x+1/2'
'-z+1/2, -x, y+1/2'
'-z, x+1/2, -y+1/2'
'y+1/2, -z+1/2, -x'
'y+1/4, x+3/4, -z+3/4'
'-y+1/4, -x+1/4, -z+1/4'
'-x+3/4, z+1/4, y+3/4'
'-x+1/4, -z+1/4, -y+1/4'
'z+3/4, -y+3/4, x+1/4'
'-z+1/4, -y+1/4, -x+1/4'

loop_
_atom_site_label
_atom_site_type_symbol
_atom_site_fract_x
_atom_site_fract_y
_atom_site_fract_z
_atom_site_U_iso_or_equiv
_atom_site_adp_type
_atom_site_occupancy
_atom_site_site_symmetry_order
_atom_site_calc_flag
_atom_site_refinement_flags_posn
_atom_site_refinement_flags_adp
_atom_site_refinement_flags_occupancy
_atom_site_disorder_assembly
_atom_site_disorder_group
Sn1 Sn -0.40086(5) -0.90086(5) -0.59914(5) 0.0686(4) Uani 1 3 d S T P . .
I1 I -0.49016(7) -0.99016(7) -0.50984(7) 0.1142(8) Uani 1 3 d S T P . .
I2 I -0.35996(8) -0.77431(8) -0.51845(10) 0.1214(6) Uani 1 1 d . . . . .
C38 C -0.7587(17) -0.9329(16) -0.2707(17) 0.100(4) Uiso 0.125 1 d G . P A -1
C65 C -0.5705(19) -0.7858(16) -0.3010(16) 0.100(4) Uiso 0.125 1 d G . P A -1
C29 C -0.4588(17) -0.7632(19) -0.0889(18) 0.100(4) Uiso 0.125 1 d G . P A -1
C13 C -0.5779(19) -0.8964(19) 0.0725(15) 0.100(4) Uiso 0.125 1 d G . P A -1
C5 C -0.7633(17) -1.0013(17) -0.0399(17) 0.100(4) Uiso 0.125 1 d G . P A -1
C6 C -0.7900(16) -0.9983(17) -0.1202(18) 0.100(4) Uiso 0.125 1 d G . P A -1
C37 C -0.7063(18) -0.8822(16) -0.3138(16) 0.100(4) Uiso 0.125 1 d G . P A -1
C66 C -0.5115(18) -0.7574(17) -0.2474(17) 0.100(4) Uiso 0.125 1 d G . P A -1
C28 C -0.4747(17) -0.7964(19) -0.0126(17) 0.100(4) Uiso 0.125 1 d G . P A -1
C12 C -0.6468(19) -0.9453(19) 0.0660(15) 0.100(4) Uiso 0.125 1 d G . P A -1
C21 C -0.550(2) -1.0890(16) -0.2025(18) 0.100(4) Uiso 0.125 1 d G . P A -1
C45 C -0.8139(18) -0.7308(18) -0.102(2) 0.100(4) Uiso 0.125 1 d G . P A -1
C22 C -0.499(2) -1.0392(17) -0.2449(18) 0.100(4) Uiso 0.125 1 d G . P A -1
C46 C -0.7625(19) -0.6810(16) -0.144(2) 0.100(4) Uiso 0.125 1 d G . P A -1
C23 C -0.4407(19) -1.0113(19) -0.1921(19) 0.100(4) Uiso 0.125 1 d G . P A -1
C47 C -0.705(2) -0.6531(16) -0.091(2) 0.100(4) Uiso 0.125 1 d G . P A -1
C17 C -0.4563(19) -1.0439(19) -0.1172(19) 0.100(4) Uiso 0.125 1 d G . P A -1
C48 C -0.720(2) -0.6856(17) -0.016(2) 0.100(4) Uiso 0.125 1 d G . P A -1
C18 C -0.524(2) -1.0919(17) -0.1236(19) 0.100(4) Uiso 0.125 1 d G . P A -1
C49 C -0.7877(19) -0.7337(18) -0.023(2) 0.100(4) Uiso 0.125 1 d G . P A -1
C41 C -0.628(2) -1.0881(15) -0.2183(18) 0.100(4) Uiso 0.125 1 d G . P A -1
C44 C -0.8431(16) -0.7965(18) -0.136(2) 0.100(4) Uiso 0.125 1 d G . P A -1
C34 C -0.528(2) -0.9907(17) -0.3012(17) 0.100(4) Uiso 0.125 1 d G . P A -1
C61 C -0.7425(19) -0.6991(15) -0.219(2) 0.100(4) Uiso 0.125 1 d G . P A -1
C24 C -0.4144(17) -0.936(2) -0.1981(19) 0.100(4) Uiso 0.125 1 d G . P A -1
C58 C -0.629(2) -0.6446(15) -0.116(2) 0.100(4) Uiso 0.125 1 d G . P A -1
C16 C -0.4448(18) -1.000(2) -0.0516(18) 0.100(4) Uiso 0.125 1 d G . P A -1
C56 C -0.660(2) -0.7083(18) 0.0305(18) 0.100(4) Uiso 0.125 1 d G . P A -1
C19 C -0.577(2) -1.0937(16) -0.0640(18) 0.100(4) Uiso 0.125 1 d G . P A -1
C50 C -0.7918(18) -0.8022(19) 0.0181(19) 0.100(4) Uiso 0.125 1 d G . P A -1
C40 C -0.659(2) -1.0366(16) -0.2767(17) 0.100(4) Uiso 0.125 1 d G . P A -1
C43 C -0.8214(16) -0.8162(17) -0.215(2) 0.100(4) Uiso 0.125 1 d G . P A -1
C33 C -0.5009(19) -0.9116(18) -0.3069(16) 0.100(4) Uiso 0.125 1 d G . P A -1
C60 C -0.663(2) -0.6912(15) -0.2449(19) 0.100(4) Uiso 0.125 1 d G . P A -1
C25 C -0.4032(16) -0.890(2) -0.1295(19) 0.100(4) Uiso 0.125 1 d G . P A -1
C57 C -0.566(2) -0.6692(17) -0.0674(19) 0.100(4) Uiso 0.125 1 d G . P A -1
C15 C -0.5010(19) -1.0010(19) 0.0105(17) 0.100(4) Uiso 0.125 1 d G . P A -1
C52 C -0.663(2) -0.7806(19) 0.0725(16) 0.100(4) Uiso 0.125 1 d G . P A -1
C9 C -0.659(2) -1.0919(16) -0.0806(18) 0.100(4) Uiso 0.125 1 d G . P A -1
C3 C -0.8214(16) -0.8714(19) -0.0185(19) 0.100(4) Uiso 0.125 1 d G . P A -1
C8 C -0.6841(19) -1.0891(15) -0.1560(18) 0.100(4) Uiso 0.125 1 d G . P A -1
C2 C -0.8465(15) -0.8686(18) -0.094(2) 0.100(4) Uiso 0.125 1 d G . P A -1
C35 C -0.610(2) -0.9890(16) -0.3172(16) 0.100(4) Uiso 0.125 1 d G . P A -1
C62 C -0.7723(18) -0.7685(16) -0.2551(19) 0.100(4) Uiso 0.125 1 d G . P A -1
C32 C -0.4455(18) -0.8850(19) -0.2566(18) 0.100(4) Uiso 0.125 1 d G . P A -1
C59 C -0.608(2) -0.6645(15) -0.1945(19) 0.100(4) Uiso 0.125 1 d G . P A -1
C26 C -0.4181(17) -0.921(2) -0.0578(18) 0.100(4) Uiso 0.125 1 d G . P A -1
C55 C -0.580(2) -0.7003(18) 0.0042(18) 0.100(4) Uiso 0.125 1 d G . P A -1
C20 C -0.566(2) -1.0469(18) 0.0043(17) 0.100(4) Uiso 0.125 1 d G . P A -1
C51 C -0.7280(19) -0.8265(19) 0.0664(17) 0.100(4) Uiso 0.125 1 d G . P A -1
C39 C -0.7332(18) -1.0085(16) -0.2503(17) 0.100(4) Uiso 0.125 1 d G . P A -1
C42 C -0.8137(16) -0.8992(17) -0.2196(19) 0.100(4) Uiso 0.125 1 d G . P A -1
C69 C -0.5660(19) -0.8634(17) -0.3279(15) 0.100(4) Uiso 0.125 1 d G . P A -1
C64 C -0.6464(19) -0.7542(15) -0.2972(17) 0.100(4) Uiso 0.125 1 d G . P A -1
C30 C -0.4259(16) -0.8111(19) -0.1472(18) 0.100(4) Uiso 0.125 1 d G . P A -1
C68 C -0.5063(18) -0.7019(17) -0.1164(18) 0.100(4) Uiso 0.125 1 d G . P A -1
C14 C -0.5065(19) -0.924(2) 0.0421(16) 0.100(4) Uiso 0.125 1 d G . P A -1
C53 C -0.5870(19) -0.8146(19) 0.0728(15) 0.100(4) Uiso 0.125 1 d G . P A -1
C10 C -0.6965(19) -1.0458(17) -0.0216(17) 0.100(4) Uiso 0.125 1 d G . P A -1
C4 C -0.7769(17) -0.9366(18) 0.0091(17) 0.100(4) Uiso 0.125 1 d G . P A -1
C7 C -0.7484(18) -1.0401(16) -0.1776(18) 0.100(4) Uiso 0.125 1 d G . P A -1
C1 C -0.8288(15) -0.9308(17) -0.1469(19) 0.100(4) Uiso 0.125 1 d G . P A -1
C36 C -0.6316(19) -0.9100(16) -0.3341(15) 0.100(4) Uiso 0.125 1 d G . P A -1
C63 C -0.7120(19) -0.8008(16) -0.3033(17) 0.100(4) Uiso 0.125 1 d G . P A -1
C31 C -0.4513(17) -0.8083(18) -0.2237(18) 0.100(4) Uiso 0.125 1 d G . P A -1
C67 C -0.5317(19) -0.6991(16) -0.1930(18) 0.100(4) Uiso 0.125 1 d G . P A -1
C27 C -0.4566(17) -0.876(2) 0.0010(17) 0.100(4) Uiso 0.125 1 d G . P A -1
C54 C -0.5371(19) -0.7663(19) 0.0317(16) 0.100(4) Uiso 0.125 1 d G . P A -1
C11 C -0.6402(19) -1.0188(18) 0.0295(16) 0.100(4) Uiso 0.125 1 d G . P A -1
C70 C -0.7207(19) -0.9095(19) 0.0602(16) 0.100(4) Uiso 0.125 1 d G . P A -1
C74 C -0.735(3) -1.065(2) -0.080(3) 0.045(7) Uiso 0.0417 1 d G . P B -2
C73 C -0.747(3) -1.021(2) -0.002(3) 0.045(7) Uiso 0.0417 1 d G . P B -2
C75 C -0.657(3) -1.092(2) -0.103(3) 0.045(7) Uiso 0.0417 1 d G . P B -2
C112 C -0.681(3) -1.006(2) 0.048(3) 0.045(7) Uiso 0.0417 1 d G . P B -2
C113 C -0.672(3) -0.925(2) 0.089(3) 0.045(7) Uiso 0.0417 1 d G . P B -2
C72 C -0.810(3) -0.957(3) -0.016(3) 0.045(7) Uiso 0.0417 1 d G . P B -2
C115 C -0.802(3) -0.881(3) 0.022(3) 0.045(7) Uiso 0.0417 1 d G . P B -2
C114 C -0.731(3) -0.865(3) 0.076(3) 0.045(7) Uiso 0.0417 1 d G . P B -2
C77 C -0.681(3) -1.048(2) -0.247(3) 0.045(7) Uiso 0.0417 1 d G . P B -2
C78 C -0.764(3) -1.020(2) -0.223(3) 0.045(7) Uiso 0.0417 1 d G . P B -2
C76 C -0.630(3) -1.083(2) -0.189(3) 0.045(7) Uiso 0.0417 1 d G . P B -2
C79 C -0.790(3) -1.028(3) -0.142(3) 0.045(7) Uiso 0.0417 1 d G . P B -2
C71 C -0.836(2) -0.961(3) -0.102(3) 0.045(7) Uiso 0.0417 1 d G . P B -2
C80 C -0.782(3) -0.944(3) -0.269(3) 0.045(7) Uiso 0.0417 1 d G . P B -2
C81 C -0.825(3) -0.881(3) -0.231(3) 0.045(7) Uiso 0.0417 1 d G . P B -2
C82 C -0.853(2) -0.890(3) -0.145(3) 0.045(7) Uiso 0.0417 1 d G . P B -2
C91 C -0.511(3) -1.006(2) -0.244(3) 0.045(7) Uiso 0.0417 1 d G . P B -2
C90 C -0.566(3) -0.969(2) -0.306(3) 0.045(7) Uiso 0.0417 1 d G . P B -2
C92 C -0.542(3) -1.061(2) -0.187(3) 0.045(7) Uiso 0.0417 1 d G . P B -2
C89 C -0.648(3) -0.989(2) -0.307(2) 0.045(7) Uiso 0.0417 1 d G . P B -2
C88 C -0.711(3) -0.925(2) -0.321(3) 0.045(7) Uiso 0.0417 1 d G . P B -2
C98 C -0.540(3) -0.883(2) -0.318(3) 0.045(7) Uiso 0.0417 1 d G . P B -2
C99 C -0.599(3) -0.823(2) -0.331(2) 0.045(7) Uiso 0.0417 1 d G . P B -2
C87 C -0.687(3) -0.845(2) -0.332(3) 0.045(7) Uiso 0.0417 1 d G . P B -2
C94 C -0.460(3) -0.997(2) -0.077(3) 0.045(7) Uiso 0.0417 1 d G . P B -2
C95 C -0.427(3) -0.938(3) -0.137(3) 0.045(7) Uiso 0.0417 1 d G . P B -2
C93 C -0.515(3) -1.056(2) -0.101(3) 0.045(7) Uiso 0.0417 1 d G . P B -2
C96 C -0.452(3) -0.943(3) -0.219(3) 0.045(7) Uiso 0.0417 1 d G . P B -2
C97 C -0.470(3) -0.867(3) -0.264(3) 0.045(7) Uiso 0.0417 1 d G . P B -2
C107 C -0.418(3) -0.858(3) -0.097(3) 0.045(7) Uiso 0.0417 1 d G . P B -2
C106 C -0.435(3) -0.787(3) -0.140(3) 0.045(7) Uiso 0.0417 1 d G . P B -2
C129 C -0.462(3) -0.791(3) -0.226(3) 0.045(7) Uiso 0.0417 1 d G . P B -2
C111 C -0.598(3) -1.034(2) 0.025(3) 0.045(7) Uiso 0.0417 1 d G . P B -2
C110 C -0.539(3) -0.970(2) 0.050(3) 0.045(7) Uiso 0.0417 1 d G . P B -2
C128 C -0.587(3) -1.075(2) -0.049(3) 0.045(7) Uiso 0.0417 1 d G . P B -2
C109 C -0.472(3) -0.953(2) 0.001(3) 0.045(7) Uiso 0.0417 1 d G . P B -2
C108 C -0.446(3) -0.867(2) -0.011(3) 0.045(7) Uiso 0.0417 1 d G . P B -2
C125 C -0.585(3) -0.903(2) 0.090(3) 0.045(7) Uiso 0.0417 1 d G . P B -2
C124 C -0.561(3) -0.823(2) 0.079(3) 0.045(7) Uiso 0.0417 1 d G . P B -2
C123 C -0.489(3) -0.804(2) 0.026(3) 0.045(7) Uiso 0.0417 1 d G . P B -2
C104 C -0.536(3) -0.683(3) -0.162(2) 0.045(7) Uiso 0.0417 1 d G . P B -2
C105 C -0.481(3) -0.720(3) -0.100(3) 0.045(7) Uiso 0.0417 1 d G . P B -2
C122 C -0.507(3) -0.728(3) -0.020(3) 0.045(7) Uiso 0.0417 1 d G . P B -2
C103 C -0.614(3) -0.656(3) -0.139(2) 0.045(7) Uiso 0.0417 1 d G . P B -2
C101 C -0.673(3) -0.714(3) -0.267(2) 0.045(7) Uiso 0.0417 1 d G . P B -2
C100 C -0.591(3) -0.742(3) -0.291(2) 0.045(7) Uiso 0.0417 1 d G . P B -2
C130 C -0.524(3) -0.727(3) -0.240(2) 0.045(7) Uiso 0.0417 1 d G . P B -2
C102 C -0.685(3) -0.673(3) -0.193(2) 0.045(7) Uiso 0.0417 1 d G . P B -2
C84 C -0.812(3) -0.751(3) -0.165(3) 0.045(7) Uiso 0.0417 1 d G . P B -2
C85 C -0.800(3) -0.795(3) -0.243(3) 0.045(7) Uiso 0.0417 1 d G . P B -2
C86 C -0.733(3) -0.778(3) -0.293(3) 0.045(7) Uiso 0.0417 1 d G . P B -2
C119 C -0.756(3) -0.692(3) -0.141(3) 0.045(7) Uiso 0.0417 1 d G . P B -2
C117 C -0.760(3) -0.742(3) 0.002(3) 0.045(7) Uiso 0.0417 1 d G . P B -2
C116 C -0.820(3) -0.805(3) -0.024(3) 0.045(7) Uiso 0.0417 1 d G . P B -2
C83 C -0.845(3) -0.810(3) -0.105(3) 0.045(7) Uiso 0.0417 1 d G . P B -2
C118 C -0.730(3) -0.687(3) -0.055(2) 0.045(7) Uiso 0.0417 1 d G . P B -2
C121 C -0.590(3) -0.700(3) 0.004(2) 0.045(7) Uiso 0.0417 1 d G . P B -2
C126 C -0.623(3) -0.759(3) 0.065(2) 0.045(7) Uiso 0.0417 1 d G . P B -2
C127 C -0.706(3) -0.779(3) 0.064(3) 0.045(7) Uiso 0.0417 1 d G . P B -2
C120 C -0.642(3) -0.665(3) -0.054(2) 0.045(7) Uiso 0.0417 1 d G . P B -2

loop_
_atom_site_aniso_label
_atom_site_aniso_U_11
_atom_site_aniso_U_22
_atom_site_aniso_U_33
_atom_site_aniso_U_23
_atom_site_aniso_U_13
_atom_site_aniso_U_12
Sn1 0.0686(4) 0.0686(4) 0.0686(4) -0.0021(4) -0.0021(4) 0.0021(4)
I1 0.1142(8) 0.1142(8) 0.1142(8) 0.0224(6) 0.0224(6) -0.0224(6)
I2 0.1047(9) 0.0954(8) 0.1642(13) -0.0414(8) -0.0224(8) -0.0116(6)

loop_
_atom_type_symbol
_atom_type_description
_atom_type_scat_dispersion_real
_atom_type_scat_dispersion_imag
_atom_type_scat_source
C C 0.0033 0.0016 'International Tables Vol C Tables 4.2.6.8 and 6.1.1.4'
I I -0.4742 1.8119 'International Tables Vol C Tables 4.2.6.8 and 6.1.1.4'
Sn Sn -0.6537 1.4246 'International Tables Vol C Tables 4.2.6.8 and 6.1.1.4'

loop_
_exptl_crystal_face_index_h
_exptl_crystal_face_index_k
_exptl_crystal_face_index_l
_exptl_crystal_face_perp_dist
0.00 1.00 1.00 0.1000
0.00 -1.00 -1.00 0.1140
-1.00 -1.00 0.00 0.1150
1.00 1.00 0.00 0.0960
-1.00 1.00 1.00 0.1370
1.00 -1.00 -1.00 0.1180
-1.00 0.00 1.00 0.1220
1.00 1.00 -1.00 0.1080
-1.00 -1.00 1.00 0.1330
-1.00 1.00 0.00 0.1350
-1.00 0.00 0.00 0.1420
0.00 -1.00 0.00 0.1390
1.00 0.00 1.00 0.0770
-1.00 0.00 -1.00 0.1000
1.00 1.00 1.00 0.1030
-1.00 1.00 -1.00 0.1420
0.00 0.00 -1.00 0.1200
0.00 0.00 1.00 0.1350
0.00 -1.00 1.00 0.1300
0.00 1.00 -1.00 0.1330
-1.00 -1.00 -2.00 0.0910
2.00 -2.00 1.00 0.1130
-1.00 0.00 -2.00 0.0820
2.00 0.00 -1.00 0.1190
-2.00 -2.00 -1.00 0.0920

loop_
_geom_angle_atom_site_label_1
_geom_angle_atom_site_label_2
_geom_angle_atom_site_label_3
_geom_angle
_geom_angle_site_symmetry_1
_geom_angle_site_symmetry_3
_geom_angle_publ_flag
I1 Sn1 I2 108.79(5) . . ?
I1 Sn1 I2 108.79(5) . 18_534 ?
I1 Sn1 I2 108.79(5) . 17_443 ?
I2 Sn1 I2 110.15(5) 17_443 18_534 ?
I2 Sn1 I2 110.15(5) . 17_443 ?
I2 Sn1 I2 110.15(5) . 18_534 ?
C39 C38 C37 119.0 . . ?
C42 C38 C37 119.0 . . ?
C42 C38 C39 115.4 . . ?
C69 C65 C66 119.0 . . ?
C69 C65 C64 115.4 . . ?
C64 C65 C66 119.0 . . ?
C30 C29 C28 119.0 . . ?
C68 C29 C28 119.0 . . ?
C68 C29 C30 115.4 . . ?
C14 C13 C12 119.0 . . ?
C53 C13 C12 119.0 . . ?
C53 C13 C14 115.4 . . ?
C10 C5 C6 119.0 . . ?
C4 C5 C6 119.0 . . ?
C4 C5 C10 115.4 . . ?
C7 C6 C5 119.0 . . ?
C1 C6 C5 119.0 . . ?
C1 C6 C7 115.4 . . ?
C36 C37 C38 119.0 . . ?
C63 C37 C38 119.0 . . ?
C63 C37 C36 115.4 . . ?
C31 C66 C65 119.0 . . ?
C67 C66 C65 119.0 . . ?
C67 C66 C31 115.4 . . ?
C27 C28 C29 119.0 . . ?
C54 C28 C29 119.0 . . ?
C54 C28 C27 115.4 . . ?
C11 C12 C13 119.0 . . ?
C11 C12 C70 115.4 . . ?
C70 C12 C13 119.0 . . ?
C18 C21 C22 108.0 . . ?
C41 C21 C22 119.8 . . ?
C41 C21 C18 119.8 . . ?
C46 C45 C49 108.0 . . ?
C44 C45 C46 119.9 . . ?
C44 C45 C49 119.9 . . ?
C23 C22 C21 108.0 . . ?
C34 C22 C21 119.9 . . ?
C34 C22 C23 119.9 . . ?
C47 C46 C45 108.0 . . ?
C61 C46 C45 119.9 . . ?
C61 C46 C47 119.8 . . ?
C22 C23 C17 108.0 . . ?
C24 C23 C22 119.9 . . ?
C24 C23 C17 119.9 . . ?
C46 C47 C48 108.0 . . ?
C58 C47 C46 119.8 . . ?
C58 C47 C48 119.9 . . ?
C18 C17 C23 108.0 . . ?
C16 C17 C23 119.8 . . ?
C16 C17 C18 119.9 . . ?
C49 C48 C47 108.0 . . ?
C56 C48 C47 119.8 . . ?
C56 C48 C49 119.9 . . ?
C17 C18 C21 108.0 . . ?
C19 C18 C21 119.9 . . ?
C19 C18 C17 119.9 . . ?
C48 C49 C45 108.0 . . ?
C50 C49 C45 119.9 . . ?
C50 C49 C48 119.9 . . ?
C21 C41 C40 120.3 . . ?
C21 C41 C8 120.3 . . ?
C40 C41 C8 106.4 . . ?
C45 C44 C43 120.4 . . ?
C45 C44 C2 120.4 . . ?
C43 C44 C2 106.4 . . ?
C22 C34 C33 120.3 . . ?
C22 C34 C35 120.3 . . ?
C33 C34 C35 106.5 . . ?
C46 C61 C60 120.3 . . ?
C46 C61 C62 120.3 . . ?
C60 C61 C62 106.4 . . ?
C23 C24 C25 120.3 . . ?
C23 C24 C32 120.3 . . ?
C25 C24 C32 106.4 . . ?
C47 C58 C57 120.3 . . ?
C47 C58 C59 120.4 . . ?
C59 C58 C57 106.4 . . ?
C17 C16 C15 120.3 . . ?
C17 C16 C26 120.3 . . ?
C26 C16 C15 106.4 . . ?
C48 C56 C52 120.3 . . ?
C48 C56 C55 120.3 . . ?
C55 C56 C52 106.4 . . ?
C18 C19 C9 120.3 . . ?
C18 C19 C20 120.3 . . ?
C20 C19 C9 106.4 . . ?
C49 C50 C3 120.3 . . ?
C49 C50 C51 120.3 . . ?
C51 C50 C3 106.4 . . ?
C35 C40 C41 119.8 . . ?
C35 C40 C39 120.5 . . ?
C39 C40 C41 108.2 . . ?
C62 C43 C44 119.8 . . ?
C62 C43 C42 120.5 . . ?
C42 C43 C44 108.2 . . ?
C32 C33 C34 119.8 . . ?
C32 C33 C69 120.5 . . ?
C69 C33 C34 108.2 . . ?
C59 C60 C61 119.8 . . ?
C59 C60 C64 120.5 . . ?
C64 C60 C61 108.2 . . ?
C26 C25 C24 119.8 . . ?
C26 C25 C30 120.5 . . ?
C30 C25 C24 108.2 . . ?
C55 C57 C58 119.8 . . ?
C55 C57 C68 120.5 . . ?
C68 C57 C58 108.2 . . ?
C20 C15 C16 119.8 . . ?
C20 C15 C14 120.5 . . ?
C14 C15 C16 108.2 . . ?
C51 C52 C56 119.8 . . ?
C51 C52 C53 120.5 . . ?
C53 C52 C56 108.2 . . ?
C8 C9 C19 119.8 . . ?
C8 C9 C10 120.5 . . ?
C10 C9 C19 108.2 . . ?
C2 C3 C50 119.8 . . ?
C2 C3 C4 120.5 . . ?
C4 C3 C50 108.2 . . ?
C9 C8 C41 119.8 . . ?
C9 C8 C7 120.5 . . ?
C7 C8 C41 108.2 . . ?
C3 C2 C44 119.8 . . ?
C3 C2 C1 120.5 . . ?
C1 C2 C44 108.2 . . ?
C40 C35 C34 119.8 . . ?
C40 C35 C36 120.5 . . ?
C36 C35 C34 108.2 . . ?
C43 C62 C61 119.8 . . ?
C43 C62 C63 120.5 . . ?
C63 C62 C61 108.2 . . ?
C33 C32 C24 119.8 . . ?
C33 C32 C31 120.6 . . ?
C31 C32 C24 108.2 . . ?
C60 C59 C58 119.8 . . ?
C60 C59 C67 120.5 . . ?
C67 C59 C58 108.2 . . ?
C25 C26 C16 119.8 . . ?
C25 C26 C27 120.5 . . ?
C27 C26 C16 108.2 . . ?
C57 C55 C56 119.8 . . ?
C57 C55 C54 120.5 . . ?
C54 C55 C56 108.2 . . ?
C15 C20 C19 119.8 . . ?
C15 C20 C11 120.5 . . ?
C11 C20 C19 108.2 . . ?
C52 C51 C50 119.8 . . ?
C52 C51 C70 120.5 . . ?
C70 C51 C50 108.2 . . ?
C38 C39 C40 120.3 . . ?
C7 C39 C38 121.7 . . ?
C7 C39 C40 108.6 . . ?
C38 C42 C43 120.3 . . ?
C1 C42 C38 121.6 . . ?
C1 C42 C43 108.6 . . ?
C65 C69 C33 120.3 . . ?
C36 C69 C65 121.7 . . ?
C36 C69 C33 108.6 . . ?
C65 C64 C60 120.3 . . ?
C63 C64 C65 121.6 . . ?
C63 C64 C60 108.6 . . ?
C29 C30 C25 120.3 . . ?
C31 C30 C29 121.7 . . ?
C31 C30 C25 108.6 . . ?
C29 C68 C57 120.4 . . ?
C67 C68 C29 121.6 . . ?
C67 C68 C57 108.6 . . ?
C13 C14 C15 120.3 . . ?
C27 C14 C13 121.6 . . ?
C27 C14 C15 108.6 . . ?
C13 C53 C52 120.3 . . ?
C54 C53 C13 121.7 . . ?
C54 C53 C52 108.6 . . ?
C5 C10 C9 120.3 . . ?
C11 C10 C5 121.6 . . ?
C11 C10 C9 108.6 . . ?
C5 C4 C3 120.3 . . ?
C70 C4 C5 121.7 . . ?
C70 C4 C3 108.6 . . ?
C6 C7 C8 120.3 . . ?
C39 C7 C6 121.6 . . ?
C39 C7 C8 108.6 . . ?
C6 C1 C2 120.3 . . ?
C42 C1 C6 121.7 . . ?
C42 C1 C2 108.6 . . ?
C37 C36 C35 120.3 . . ?
C69 C36 C37 121.6 . . ?
C69 C36 C35 108.6 . . ?
C37 C63 C62 120.3 . . ?
C64 C63 C37 121.7 . . ?
C64 C63 C62 108.6 . . ?
C66 C31 C32 120.3 . . ?
C30 C31 C66 121.6 . . ?
C30 C31 C32 108.6 . . ?
C66 C67 C59 120.4 . . ?
C68 C67 C66 121.6 . . ?
C68 C67 C59 108.6 . . ?
C28 C27 C26 120.3 . . ?
C14 C27 C28 121.6 . . ?
C14 C27 C26 108.6 . . ?
C28 C54 C55 120.3 . . ?
C53 C54 C28 121.6 . . ?
C53 C54 C55 108.6 . . ?
C12 C11 C20 120.3 . . ?
C10 C11 C12 121.7 . . ?
C10 C11 C20 108.6 . . ?
C12 C70 C51 120.3 . . ?
C4 C70 C12 121.6 . . ?
C4 C70 C51 108.6 . . ?
C75 C74 C73 120.0 . . ?
C75 C74 C79 120.0 . . ?
C79 C74 C73 108.0 . . ?
C74 C73 C72 108.0 . . ?
C112 C73 C74 120.0 . . ?
C112 C73 C72 120.0 . . ?
C74 C75 C76 120.0 . . ?
C74 C75 C128 120.0 . . ?
C76 C75 C128 108.0 . . ?
C73 C112 C113 120.0 . . ?
C73 C112 C111 120.0 . . ?
C113 C112 C111 108.0 . . ?
C112 C113 C125 108.0 . . ?
C114 C113 C112 120.0 . . ?
C114 C113 C125 120.0 . . ?
C115 C72 C73 120.0 . . ?
C115 C72 C71 120.0 . . ?
C71 C72 C73 108.0 . . ?
C72 C115 C114 120.0 . . ?
C72 C115 C116 120.0 . . ?
C116 C115 C114 108.0 . . ?
C113 C114 C115 120.0 . . ?
C113 C114 C127 120.0 . . ?
C127 C114 C115 108.0 . . ?
C78 C77 C89 108.0 . . ?
C76 C77 C78 120.0 . . ?
C76 C77 C89 120.0 . . ?
C77 C78 C80 108.0 . . ?
C79 C78 C77 120.0 . . ?
C79 C78 C80 120.0 . . ?
C75 C76 C92 108.0 . . ?
C77 C76 C75 120.0 . . ?
C77 C76 C92 120.0 . . ?
C74 C79 C71 108.0 . . ?
C78 C79 C74 120.0 . . ?
C78 C79 C71 120.0 . . ?
C72 C71 C79 108.0 . . ?
C82 C71 C72 120.0 . . ?
C82 C71 C79 120.0 . . ?
C78 C80 C88 108.0 . . ?
C81 C80 C78 120.0 . . ?
C81 C80 C88 120.0 . . ?
C80 C81 C82 120.0 . . ?
C80 C81 C85 120.0 . . ?
C82 C81 C85 108.0 . . ?
C71 C82 C81 120.0 . . ?
C71 C82 C83 120.0 . . ?
C81 C82 C83 108.0 . . ?
C90 C91 C96 108.0 . . ?
C92 C91 C90 120.0 . . ?
C92 C91 C96 120.0 . . ?
C89 C90 C91 120.0 . . ?
C89 C90 C98 120.0 . . ?
C98 C90 C91 108.0 . . ?
C91 C92 C76 120.0 . . ?
C91 C92 C93 120.0 . . ?
C93 C92 C76 108.0 . . ?
C90 C89 C77 120.0 . . ?
C90 C89 C88 120.0 . . ?
C88 C89 C77 108.0 . . ?
C89 C88 C80 108.0 . . ?
C87 C88 C80 120.0 . . ?
C87 C88 C89 120.0 . . ?
C99 C98 C90 120.0 . . ?
C99 C98 C97 120.0 . . ?
C97 C98 C90 108.0 . . ?
C98 C99 C87 120.0 . . ?
C98 C99 C100 120.0 . . ?
C100 C99 C87 108.0 . . ?
C88 C87 C99 120.0 . . ?
C88 C87 C86 120.0 . . ?
C99 C87 C86 108.0 . . ?
C95 C94 C109 108.0 . . ?
C93 C94 C95 120.0 . . ?
C93 C94 C109 120.0 . . ?
C94 C95 C107 108.0 . . ?
C96 C95 C94 120.0 . . ?
C96 C95 C107 120.0 . . ?
C92 C93 C128 108.0 . . ?
C94 C93 C92 120.0 . . ?
C94 C93 C128 120.0 . . ?
C91 C96 C97 108.0 . . ?
C95 C96 C91 120.0 . . ?
C95 C96 C97 120.0 . . ?
C98 C97 C96 108.0 . . ?
C129 C97 C98 120.0 . . ?
C129 C97 C96 120.0 . . ?
C95 C107 C108 108.0 . . ?
C106 C107 C95 120.0 . . ?
C106 C107 C108 120.0 . . ?
C107 C106 C129 120.0 . . ?
C107 C106 C105 120.0 . . ?
C105 C106 C129 108.0 . . ?
C97 C129 C106 120.0 . . ?
C97 C129 C130 120.0 . . ?
C130 C129 C106 108.0 . . ?
C110 C111 C112 108.0 . . ?
C128 C111 C112 120.0 . . ?
C128 C111 C110 120.0 . . ?
C111 C110 C125 108.0 . . ?
C109 C110 C111 120.0 . . ?
C109 C110 C125 120.0 . . ?
C75 C128 C93 108.0 . . ?
C111 C128 C75 120.0 . . ?
C111 C128 C93 120.0 . . ?
C110 C109 C94 120.0 . . ?
C110 C109 C108 120.0 . . ?
C108 C109 C94 108.0 . . ?
C107 C108 C109 108.0 . . ?
C123 C108 C107 120.0 . . ?
C123 C108 C109 120.0 . . ?
C110 C125 C113 108.0 . . ?
C124 C125 C113 120.0 . . ?
C124 C125 C110 120.0 . . ?
C125 C124 C123 120.0 . . ?
C125 C124 C126 120.0 . . ?
C126 C124 C123 108.0 . . ?
C108 C123 C124 120.0 . . ?
C108 C123 C122 120.0 . . ?
C122 C123 C124 108.0 . . ?
C105 C104 C130 108.0 . . ?
C103 C104 C105 120.0 . . ?
C103 C104 C130 120.0 . . ?
C106 C105 C104 108.0 . . ?
C122 C105 C106 120.0 . . ?
C122 C105 C104 120.0 . . ?
C123 C122 C121 108.0 . . ?
C105 C122 C123 120.0 . . ?
C105 C122 C121 120.0 . . ?
C104 C103 C102 120.0 . . ?
C104 C103 C120 120.0 . . ?
C120 C103 C102 108.0 . . ?
C100 C101 C86 108.0 . . ?
C102 C101 C100 120.0 . . ?
C102 C101 C86 120.0 . . ?
C101 C100 C99 108.0 . . ?
C130 C100 C99 120.0 . . ?
C130 C100 C101 120.0 . . ?
C104 C130 C129 108.0 . . ?
C100 C130 C129 120.0 . . ?
C100 C130 C104 120.0 . . ?
C103 C102 C119 108.0 . . ?
C101 C102 C103 120.0 . . ?
C101 C102 C119 120.0 . . ?
C85 C84 C83 108.0 . . ?
C119 C84 C85 120.0 . . ?
C119 C84 C83 120.0 . . ?
C84 C85 C81 108.0 . . ?
C86 C85 C81 120.0 . . ?
C86 C85 C84 120.0 . . ?
C101 C86 C87 108.0 . . ?
C85 C86 C87 120.0 . . ?
C85 C86 C101 120.0 . . ?
C84 C119 C102 120.0 . . ?
C84 C119 C118 120.0 . . ?
C118 C119 C102 108.0 . . ?
C118 C117 C116 120.0 . . ?
C118 C117 C127 120.0 . . ?
C127 C117 C116 108.0 . . ?
C115 C116 C117 108.0 . . ?
C83 C116 C115 120.0 . . ?
C83 C116 C117 120.0 . . ?
C82 C83 C84 108.0 . . ?
C116 C83 C82 120.0 . . ?
C116 C83 C84 120.0 . . ?
C117 C118 C119 120.0 . . ?
C117 C118 C120 120.0 . . ?
C120 C118 C119 108.0 . . ?
C126 C121 C122 108.0 . . ?
C120 C121 C122 120.0 . . ?
C120 C121 C126 120.0 . . ?
C121 C126 C124 108.0 . . ?
C127 C126 C124 120.0 . . ?
C127 C126 C121 120.0 . . ?
C117 C127 C114 108.0 . . ?
C126 C127 C114 120.0 . . ?
C126 C127 C117 120.0 . . ?
C118 C120 C103 108.0 . . ?
C121 C120 C103 120.0 . . ?
C121 C120 C118 120.0 . . ?

loop_
_geom_bond_atom_site_label_1
_geom_bond_atom_site_label_2
_geom_bond_distance
_geom_bond_site_symmetry_2
_geom_bond_publ_flag
Sn1 I1 2.634(2) . ?
Sn1 I2 2.6495(12) 17_443 ?
Sn1 I2 2.6495(12) 18_534 ?
Sn1 I2 2.6495(12) . ?
C38 C37 1.443(5) . ?
C38 C39 1.402(5) . ?
C38 C42 1.402(5) . ?
C65 C66 1.443(5) . ?
C65 C69 1.401(5) . ?
C65 C64 1.402(5) . ?
C29 C28 1.443(5) . ?
C29 C30 1.401(5) . ?
C29 C68 1.401(5) . ?
C13 C12 1.442(5) . ?
C13 C14 1.401(5) . ?
C13 C53 1.401(5) . ?
C5 C6 1.443(5) . ?
C5 C10 1.402(5) . ?
C5 C4 1.401(5) . ?
C6 C7 1.402(5) . ?
C6 C1 1.401(5) . ?
C37 C36 1.401(5) . ?
C37 C63 1.401(5) . ?
C66 C31 1.401(5) . ?
C66 C67 1.401(5) . ?
C28 C27 1.401(5) . ?
C28 C54 1.401(5) . ?
C12 C11 1.401(5) . ?
C12 C70 1.402(5) . ?
C21 C22 1.417(5) . ?
C21 C18 1.417(5) . ?
C21 C41 1.360(5) . ?
C45 C46 1.417(5) . ?
C45 C49 1.417(5) . ?
C45 C44 1.360(5) . ?
C22 C23 1.417(5) . ?
C22 C34 1.360(5) . ?
C46 C47 1.417(5) . ?
C46 C61 1.360(5) . ?
C23 C17 1.417(5) . ?
C23 C24 1.360(5) . ?
C47 C48 1.417(5) . ?
C47 C58 1.360(5) . ?
C17 C18 1.416(5) . ?
C17 C16 1.360(5) . ?
C48 C49 1.417(5) . ?
C48 C56 1.360(5) . ?
C18 C19 1.360(5) . ?
C49 C50 1.360(5) . ?
C41 C40 1.425(5) . ?
C41 C8 1.425(5) . ?
C44 C43 1.425(5) . ?
C44 C2 1.425(5) . ?
C34 C33 1.425(5) . ?
C34 C35 1.425(5) . ?
C61 C60 1.424(5) . ?
C61 C62 1.425(5) . ?
C24 C25 1.425(5) . ?
C24 C32 1.425(5) . ?
C58 C57 1.425(5) . ?
C58 C59 1.425(5) . ?
C16 C15 1.425(5) . ?
C16 C26 1.425(5) . ?
C56 C52 1.425(5) . ?
C56 C55 1.425(5) . ?
C19 C9 1.425(5) . ?
C19 C20 1.425(5) . ?
C50 C3 1.425(5) . ?
C50 C51 1.425(5) . ?
C40 C35 1.354(5) . ?
C40 C39 1.424(5) . ?
C43 C62 1.355(5) . ?
C43 C42 1.424(5) . ?
C33 C32 1.354(5) . ?
C33 C69 1.424(5) . ?
C60 C59 1.354(5) . ?
C60 C64 1.424(5) . ?
C25 C26 1.354(5) . ?
C25 C30 1.424(5) . ?
C57 C55 1.354(5) . ?
C57 C68 1.424(5) . ?
C15 C20 1.354(5) . ?
C15 C14 1.424(5) . ?
C52 C51 1.354(5) . ?
C52 C53 1.424(5) . ?
C9 C8 1.354(5) . ?
C9 C10 1.424(5) . ?
C3 C2 1.354(5) . ?
C3 C4 1.424(5) . ?
C8 C7 1.424(5) . ?
C2 C1 1.424(5) . ?
C35 C36 1.424(5) . ?
C62 C63 1.424(5) . ?
C32 C31 1.423(5) . ?
C59 C67 1.424(5) . ?
C26 C27 1.424(5) . ?
C55 C54 1.424(5) . ?
C20 C11 1.424(5) . ?
C51 C70 1.424(5) . ?
C39 C7 1.374(5) . ?
C42 C1 1.375(5) . ?
C69 C36 1.374(5) . ?
C64 C63 1.374(5) . ?
C30 C31 1.375(5) . ?
C68 C67 1.375(5) . ?
C14 C27 1.375(5) . ?
C53 C54 1.374(5) . ?
C10 C11 1.374(5) . ?
C4 C70 1.374(5) . ?
C74 C73 1.541(12) . ?
C74 C75 1.449(12) . ?
C74 C79 1.540(12) . ?
C73 C112 1.449(12) . ?
C73 C72 1.541(12) . ?
C75 C76 1.540(12) . ?
C75 C128 1.541(12) . ?
C112 C113 1.540(12) . ?
C112 C111 1.540(12) . ?
C113 C114 1.449(11) . ?
C113 C125 1.541(12) . ?
C72 C115 1.449(11) . ?
C72 C71 1.540(12) . ?
C115 C114 1.541(12) . ?
C115 C116 1.540(12) . ?
C114 C127 1.541(12) . ?
C77 C78 1.540(12) . ?
C77 C76 1.449(12) . ?
C77 C89 1.541(12) . ?
C78 C79 1.449(12) . ?
C78 C80 1.540(12) . ?
C76 C92 1.541(12) . ?
C79 C71 1.540(12) . ?
C71 C82 1.449(12) . ?
C80 C81 1.449(12) . ?
C80 C88 1.540(12) . ?
C81 C82 1.540(12) . ?
C81 C85 1.541(12) . ?
C82 C83 1.540(12) . ?
C91 C90 1.540(12) . ?
C91 C92 1.449(12) . ?
C91 C96 1.540(12) . ?
C90 C89 1.449(12) . ?
C90 C98 1.540(12) . ?
C92 C93 1.540(12) . ?
C89 C88 1.540(12) . ?
C88 C87 1.449(11) . ?
C98 C99 1.449(12) . ?
C98 C97 1.540(12) . ?
C99 C87 1.540(12) . ?
C99 C100 1.540(12) . ?
C87 C86 1.541(12) . ?
C94 C95 1.540(12) . ?
C94 C93 1.449(11) . ?
C94 C109 1.541(12) . ?
C95 C96 1.449(11) . ?
C95 C107 1.540(12) . ?
C93 C128 1.541(12) . ?
C96 C97 1.540(12) . ?
C97 C129 1.449(11) . ?
C107 C106 1.449(11) . ?
C107 C108 1.540(12) . ?
C106 C129 1.541(12) . ?
C106 C105 1.540(12) . ?
C129 C130 1.540(12) . ?
C111 C110 1.540(12) . ?
C111 C128 1.449(11) . ?
C110 C109 1.449(12) . ?
C110 C125 1.540(12) . ?
C109 C108 1.541(12) . ?
C108 C123 1.449(12) . ?
C125 C124 1.449(12) . ?
C124 C123 1.541(12) . ?
C124 C126 1.540(12) . ?
C123 C122 1.540(12) . ?
C104 C105 1.540(12) . ?
C104 C103 1.449(12) . ?
C104 C130 1.540(12) . ?
C105 C122 1.449(11) . ?
C122 C121 1.540(12) . ?
C103 C102 1.540(12) . ?
C103 C120 1.540(12) . ?
C101 C100 1.540(12) . ?
C101 C102 1.449(11) . ?
C101 C86 1.540(12) . ?
C100 C130 1.449(12) . ?
C102 C119 1.541(12) . ?
C84 C85 1.540(12) . ?
C84 C119 1.449(12) . ?
C84 C83 1.541(12) . ?
C85 C86 1.449(12) . ?
C119 C118 1.540(12) . ?
C117 C116 1.541(12) . ?
C117 C118 1.449(11) . ?
C117 C127 1.540(12) . ?
C116 C83 1.449(11) . ?
C118 C120 1.540(12) . ?
C121 C126 1.540(12) . ?
C121 C120 1.449(12) . ?
C126 C127 1.449(11) . ?

loop_
_geom_torsion_atom_site_label_1
_geom_torsion_atom_site_label_2
_geom_torsion_atom_site_label_3
_geom_torsion_atom_site_label_4
_geom_torsion
_geom_torsion_site_symmetry_1
_geom_torsion_site_symmetry_2
_geom_torsion_site_symmetry_3
_geom_torsion_site_symmetry_4
_geom_torsion_publ_flag
C38 C37 C36 C35 4.4 . . . . ?
C38 C37 C36 C69 -138.2 . . . . ?
C38 C37 C63 C62 -4.4 . . . . ?
C38 C37 C63 C64 138.2 . . . . ?
C38 C39 C7 C6 0.0 . . . . ?
C38 C39 C7 C8 -146.4 . . . . ?
C38 C42 C1 C6 0.0 . . . . ?
C38 C42 C1 C2 146.4 . . . . ?
C65 C66 C31 C32 4.4 . . . . ?
C65 C66 C31 C30 -138.2 . . . . ?
C65 C66 C67 C59 -4.5 . . . . ?
C65 C66 C67 C68 138.2 . . . . ?
C65 C69 C36 C37 0.0 . . . . ?
C65 C69 C36 C35 -146.4 . . . . ?
C65 C64 C63 C37 0.0 . . . . ?
C65 C64 C63 C62 146.4 . . . . ?
C29 C28 C27 C26 4.4 . . . . ?
C29 C28 C27 C14 -138.1 . . . . ?
C29 C28 C54 C55 -4.5 . . . . ?
C29 C28 C54 C53 138.2 . . . . ?
C29 C30 C31 C66 0.0 . . . . ?
C29 C30 C31 C32 -146.4 . . . . ?
C29 C68 C67 C66 0.0 . . . . ?
C29 C68 C67 C59 146.4 . . . . ?
C13 C12 C11 C20 4.4 . . . . ?
C13 C12 C11 C10 -138.2 . . . . ?
C13 C12 C70 C51 -4.5 . . . . ?
C13 C12 C70 C4 138.2 . . . . ?
C13 C14 C27 C28 0.0 . . . . ?
C13 C14 C27 C26 -146.4 . . . . ?
C13 C53 C54 C28 0.0 . . . . ?
C13 C53 C54 C55 146.4 . . . . ?
C5 C6 C7 C8 4.4 . . . . ?
C5 C6 C7 C39 -138.2 . . . . ?
C5 C6 C1 C2 -4.5 . . . . ?
C5 C6 C1 C42 138.2 . . . . ?
C5 C10 C11 C12 0.0 . . . . ?
C5 C10 C11 C20 -146.4 . . . . ?
C5 C4 C70 C12 0.0 . . . . ?
C5 C4 C70 C51 146.5 . . . . ?
C6 C5 C10 C9 -4.5 . . . . ?
C6 C5 C10 C11 138.1 . . . . ?
C6 C5 C4 C3 4.5 . . . . ?
C6 C5 C4 C70 -138.1 . . . . ?
C37 C38 C39 C40 -4.5 . . . . ?
C37 C38 C39 C7 138.1 . . . . ?
C37 C38 C42 C43 4.5 . . . . ?
C37 C38 C42 C1 -138.1 . . . . ?
C66 C65 C69 C33 -4.5 . . . . ?
C66 C65 C69 C36 138.2 . . . . ?
C66 C65 C64 C60 4.4 . . . . ?
C66 C65 C64 C63 -138.1 . . . . ?
C28 C29 C30 C25 -4.4 . . . . ?
C28 C29 C30 C31 138.2 . . . . ?
C28 C29 C68 C57 4.4 . . . . ?
C28 C29 C68 C67 -138.2 . . . . ?
C12 C13 C14 C15 -4.4 . . . . ?
C12 C13 C14 C27 138.2 . . . . ?
C12 C13 C53 C52 4.5 . . . . ?
C12 C13 C53 C54 -138.1 . . . . ?
C21 C22 C23 C17 0.0 . . . . ?
C21 C22 C23 C24 -142.2 . . . . ?
C21 C22 C34 C33 137.0 . . . . ?
C21 C22 C34 C35 0.8 . . . . ?
C21 C18 C19 C9 -0.8 . . . . ?
C21 C18 C19 C20 -137.0 . . . . ?
C21 C41 C40 C35 0.7 . . . . ?
C21 C41 C40 C39 -142.8 . . . . ?
C21 C41 C8 C9 -0.7 . . . . ?
C21 C41 C8 C7 142.8 . . . . ?
C45 C46 C47 C48 0.0 . . . . ?
C45 C46 C47 C58 142.2 . . . . ?
C45 C46 C61 C60 -137.0 . . . . ?
C45 C46 C61 C62 -0.7 . . . . ?
C45 C49 C50 C3 0.8 . . . . ?
C45 C49 C50 C51 137.0 . . . . ?
C45 C44 C43 C62 -0.8 . . . . ?
C45 C44 C43 C42 142.8 . . . . ?
C45 C44 C2 C3 0.7 . . . . ?
C45 C44 C2 C1 -142.8 . . . . ?
C22 C21 C18 C17 0.0 . . . . ?
C22 C21 C18 C19 142.2 . . . . ?
C22 C21 C41 C40 -0.7 . . . . ?
C22 C21 C41 C8 -137.0 . . . . ?
C22 C23 C17 C18 0.0 . . . . ?
C22 C23 C17 C16 -142.2 . . . . ?
C22 C23 C24 C25 137.0 . . . . ?
C22 C23 C24 C32 0.8 . . . . ?
C22 C34 C33 C32 0.7 . . . . ?
C22 C34 C33 C69 -142.8 . . . . ?
C22 C34 C35 C40 -0.8 . . . . ?
C22 C34 C35 C36 142.8 . . . . ?
C46 C45 C49 C48 0.0 . . . . ?
C46 C45 C49 C50 -142.2 . . . . ?
C46 C45 C44 C43 0.7 . . . . ?
C46 C45 C44 C2 137.0 . . . . ?
C46 C47 C48 C49 0.0 . . . . ?
C46 C47 C48 C56 142.2 . . . . ?
C46 C47 C58 C57 -137.0 . . . . ?
C46 C47 C58 C59 -0.7 . . . . ?
C46 C61 C60 C59 -0.8 . . . . ?
C46 C61 C60 C64 142.8 . . . . ?
C46 C61 C62 C43 0.7 . . . . ?
C46 C61 C62 C63 -142.8 . . . . ?
C23 C22 C34 C33 -0.7 . . . . ?
C23 C22 C34 C35 -137.0 . . . . ?
C23 C17 C18 C21 0.0 . . . . ?
C23 C17 C18 C19 -142.2 . . . . ?
C23 C17 C16 C15 137.0 . . . . ?
C23 C17 C16 C26 0.8 . . . . ?
C23 C24 C25 C26 0.8 . . . . ?
C23 C24 C25 C30 -142.8 . . . . ?
C23 C24 C32 C33 -0.8 . . . . ?
C23 C24 C32 C31 142.8 . . . . ?
C47 C46 C61 C60 0.8 . . . . ?
C47 C46 C61 C62 137.0 . . . . ?
C47 C48 C49 C45 0.0 . . . . ?
C47 C48 C49 C50 142.2 . . . . ?
C47 C48 C56 C52 -137.0 . . . . ?
C47 C48 C56 C55 -0.7 . . . . ?
C47 C58 C57 C55 -0.7 . . . . ?
C47 C58 C57 C68 142.8 . . . . ?
C47 C58 C59 C60 0.7 . . . . ?
C47 C58 C59 C67 -142.8 . . . . ?
C17 C23 C24 C25 -0.8 . . . . ?
C17 C23 C24 C32 -137.0 . . . . ?
C17 C18 C19 C9 137.0 . . . . ?
C17 C18 C19 C20 0.8 . . . . ?
C17 C16 C15 C20 0.8 . . . . ?
C17 C16 C15 C14 -142.8 . . . . ?
C17 C16 C26 C25 -0.8 . . . . ?
C17 C16 C26 C27 142.8 . . . . ?
C48 C47 C58 C57 0.7 . . . . ?
C48 C47 C58 C59 137.0 . . . . ?
C48 C49 C50 C3 -137.0 . . . . ?
C48 C49 C50 C51 -0.8 . . . . ?
C48 C56 C52 C51 -0.7 . . . . ?
C48 C56 C52 C53 142.8 . . . . ?
C48 C56 C55 C57 0.8 . . . . ?
C48 C56 C55 C54 -142.8 . . . . ?
C18 C21 C22 C23 0.0 . . . . ?
C18 C21 C22 C34 -142.2 . . . . ?
C18 C21 C41 C40 137.0 . . . . ?
C18 C21 C41 C8 0.7 . . . . ?
C18 C17 C16 C15 -0.8 . . . . ?
C18 C17 C16 C26 -137.0 . . . . ?
C18 C19 C9 C8 0.8 . . . . ?
C18 C19 C9 C10 -142.8 . . . . ?
C18 C19 C20 C15 -0.8 . . . . ?
C18 C19 C20 C11 142.8 . . . . ?
C49 C45 C46 C47 0.0 . . . . ?
C49 C45 C46 C61 142.2 . . . . ?
C49 C45 C44 C43 -137.0 . . . . ?
C49 C45 C44 C2 -0.7 . . . . ?
C49 C48 C56 C52 0.7 . . . . ?
C49 C48 C56 C55 137.0 . . . . ?
C49 C50 C3 C2 -0.8 . . . . ?
C49 C50 C3 C4 142.8 . . . . ?
C49 C50 C51 C52 0.8 . . . . ?
C49 C50 C51 C70 -142.8 . . . . ?
C41 C21 C22 C23 142.2 . . . . ?
C41 C21 C22 C34 0.0 . . . . ?
C41 C21 C18 C17 -142.2 . . . . ?
C41 C21 C18 C19 0.0 . . . . ?
C41 C40 C35 C34 0.0 . . . . ?
C41 C40 C35 C36 -139.0 . . . . ?
C41 C40 C39 C38 147.7 . . . . ?
C41 C40 C39 C7 0.8 . . . . ?
C41 C8 C7 C6 -147.7 . . . . ?
C41 C8 C7 C39 -0.8 . . . . ?
C44 C45 C46 C47 -142.2 . . . . ?
C44 C45 C46 C61 0.0 . . . . ?
C44 C45 C49 C48 142.2 . . . . ?
C44 C45 C49 C50 0.0 . . . . ?
C44 C43 C62 C61 0.0 . . . . ?
C44 C43 C62 C63 139.0 . . . . ?
C44 C43 C42 C38 -147.7 . . . . ?
C44 C43 C42 C1 -0.8 . . . . ?
C44 C2 C1 C6 147.8 . . . . ?
C44 C2 C1 C42 0.8 . . . . ?
C34 C22 C23 C17 142.2 . . . . ?
C34 C22 C23 C24 0.0 . . . . ?
C34 C33 C32 C24 0.0 . . . . ?
C34 C33 C32 C31 -139.0 . . . . ?
C34 C33 C69 C65 147.8 . . . . ?
C34 C33 C69 C36 0.8 . . . . ?
C34 C35 C36 C37 -147.7 . . . . ?
C34 C35 C36 C69 -0.8 . . . . ?
C61 C46 C47 C48 -142.2 . . . . ?
C61 C46 C47 C58 0.0 . . . . ?
C61 C60 C59 C58 0.0 . . . . ?
C61 C60 C59 C67 139.0 . . . . ?
C61 C60 C64 C65 -147.7 . . . . ?
C61 C60 C64 C63 -0.8 . . . . ?
C61 C62 C63 C37 147.7 . . . . ?
C61 C62 C63 C64 0.8 . . . . ?
C24 C23 C17 C18 142.2 . . . . ?
C24 C23 C17 C16 0.0 . . . . ?
C24 C25 C26 C16 0.0 . . . . ?
C24 C25 C26 C27 -139.1 . . . . ?
C24 C25 C30 C29 147.7 . . . . ?
C24 C25 C30 C31 0.8 . . . . ?
C24 C32 C31 C66 -147.7 . . . . ?
C24 C32 C31 C30 -0.8 . . . . ?
C58 C47 C48 C49 -142.2 . . . . ?
C58 C47 C48 C56 0.0 . . . . ?
C58 C57 C55 C56 0.0 . . . . ?
C58 C57 C55 C54 139.0 . . . . ?
C58 C57 C68 C29 -147.7 . . . . ?
C58 C57 C68 C67 -0.8 . . . . ?
C58 C59 C67 C66 147.7 . . . . ?
C58 C59 C67 C68 0.8 . . . . ?
C16 C17 C18 C21 142.2 . . . . ?
C16 C17 C18 C19 0.0 . . . . ?
C16 C15 C20 C19 0.0 . . . . ?
C16 C15 C20 C11 -139.1 . . . . ?
C16 C15 C14 C13 147.7 . . . . ?
C16 C15 C14 C27 0.8 . . . . ?
C16 C26 C27 C28 -147.7 . . . . ?
C16 C26 C27 C14 -0.8 . . . . ?
C56 C48 C49 C45 -142.2 . . . . ?
C56 C48 C49 C50 0.0 . . . . ?
C56 C52 C51 C50 0.0 . . . . ?
C56 C52 C51 C70 139.0 . . . . ?
C56 C52 C53 C13 -147.8 . . . . ?
C56 C52 C53 C54 -0.8 . . . . ?
C56 C55 C54 C28 147.8 . . . . ?
C56 C55 C54 C53 0.8 . . . . ?
C19 C9 C8 C41 0.0 . . . . ?
C19 C9 C8 C7 -139.0 . . . . ?
C19 C9 C10 C5 147.7 . . . . ?
C19 C9 C10 C11 0.8 . . . . ?
C19 C20 C11 C12 -147.7 . . . . ?
C19 C20 C11 C10 -0.8 . . . . ?
C50 C3 C2 C44 0.0 . . . . ?
C50 C3 C2 C1 139.0 . . . . ?
C50 C3 C4 C5 -147.8 . . . . ?
C50 C3 C4 C70 -0.8 . . . . ?
C50 C51 C70 C12 147.8 . . . . ?
C50 C51 C70 C4 0.8 . . . . ?
C40 C41 C8 C9 -142.3 . . . . ?
C40 C41 C8 C7 1.2 . . . . ?
C40 C35 C36 C37 -4.5 . . . . ?
C40 C35 C36 C69 142.4 . . . . ?
C40 C39 C7 C6 146.4 . . . . ?
C40 C39 C7 C8 0.0 . . . . ?
C43 C44 C2 C3 142.3 . . . . ?
C43 C44 C2 C1 -1.2 . . . . ?
C43 C62 C63 C37 4.5 . . . . ?
C43 C62 C63 C64 -142.4 . . . . ?
C43 C42 C1 C6 -146.4 . . . . ?
C43 C42 C1 C2 0.0 . . . . ?
C33 C34 C35 C40 -142.3 . . . . ?
C33 C34 C35 C36 1.3 . . . . ?
C33 C32 C31 C66 -4.5 . . . . ?
C33 C32 C31 C30 142.4 . . . . ?
C33 C69 C36 C37 146.4 . . . . ?
C33 C69 C36 C35 0.0 . . . . ?
C60 C61 C62 C43 142.2 . . . . ?
C60 C61 C62 C63 -1.3 . . . . ?
C60 C59 C67 C66 4.5 . . . . ?
C60 C59 C67 C68 -142.4 . . . . ?
C60 C64 C63 C37 -146.4 . . . . ?
C60 C64 C63 C62 0.0 . . . . ?
C25 C24 C32 C33 -142.3 . . . . ?
C25 C24 C32 C31 1.3 . . . . ?
C25 C26 C27 C28 -4.5 . . . . ?
C25 C26 C27 C14 142.4 . . . . ?
C25 C30 C31 C66 146.4 . . . . ?
C25 C30 C31 C32 0.0 . . . . ?
C57 C58 C59 C60 142.3 . . . . ?
C57 C58 C59 C67 -1.2 . . . . ?
C57 C55 C54 C28 4.5 . . . . ?
C57 C55 C54 C53 -142.4 . . . . ?
C57 C68 C67 C66 -146.4 . . . . ?
C57 C68 C67 C59 0.0 . . . . ?
C15 C16 C26 C25 -142.3 . . . . ?
C15 C16 C26 C27 1.3 . . . . ?
C15 C20 C11 C12 -4.5 . . . . ?
C15 C20 C11 C10 142.5 . . . . ?
C15 C14 C27 C28 146.4 . . . . ?
C15 C14 C27 C26 0.0 . . . . ?
C52 C56 C55 C57 142.3 . . . . ?
C52 C56 C55 C54 -1.3 . . . . ?
C52 C51 C70 C12 4.5 . . . . ?
C52 C51 C70 C4 -142.4 . . . . ?
C52 C53 C54 C28 -146.5 . . . . ?
C52 C53 C54 C55 0.0 . . . . ?
C9 C19 C20 C15 -142.3 . . . . ?
C9 C19 C20 C11 1.3 . . . . ?
C9 C8 C7 C6 -4.5 . . . . ?
C9 C8 C7 C39 142.4 . . . . ?
C9 C10 C11 C12 146.4 . . . . ?
C9 C10 C11 C20 0.0 . . . . ?
C3 C50 C51 C52 142.3 . . . . ?
C3 C50 C51 C70 -1.3 . . . . ?
C3 C2 C1 C6 4.6 . . . . ?
C3 C2 C1 C42 -142.4 . . . . ?
C3 C4 C70 C12 -146.5 . . . . ?
C3 C4 C70 C51 0.0 . . . . ?
C8 C41 C40 C35 142.3 . . . . ?
C8 C41 C40 C39 -1.2 . . . . ?
C8 C9 C10 C5 4.5 . . . . ?
C8 C9 C10 C11 -142.4 . . . . ?
C2 C44 C43 C62 -142.3 . . . . ?
C2 C44 C43 C42 1.3 . . . . ?
C2 C3 C4 C5 -4.5 . . . . ?
C2 C3 C4 C70 142.4 . . . . ?
C35 C34 C33 C32 142.2 . . . . ?
C35 C34 C33 C69 -1.3 . . . . ?
C35 C40 C39 C38 4.5 . . . . ?
C35 C40 C39 C7 -142.4 . . . . ?
C62 C61 C60 C59 -142.3 . . . . ?
C62 C61 C60 C64 1.3 . . . . ?
C62 C43 C42 C38 -4.5 . . . . ?
C62 C43 C42 C1 142.4 . . . . ?
C32 C24 C25 C26 142.3 . . . . ?
C32 C24 C25 C30 -1.3 . . . . ?
C32 C33 C69 C65 4.5 . . . . ?
C32 C33 C69 C36 -142.4 . . . . ?
C59 C58 C57 C55 -142.3 . . . . ?
C59 C58 C57 C68 1.2 . . . . ?
C59 C60 C64 C65 -4.5 . . . . ?
C59 C60 C64 C63 142.4 . . . . ?
C26 C16 C15 C20 142.2 . . . . ?
C26 C16 C15 C14 -1.3 . . . . ?
C26 C25 C30 C29 4.5 . . . . ?
C26 C25 C30 C31 -142.4 . . . . ?
C55 C56 C52 C51 -142.3 . . . . ?
C55 C56 C52 C53 1.3 . . . . ?
C55 C57 C68 C29 -4.5 . . . . ?
C55 C57 C68 C67 142.4 . . . . ?
C20 C19 C9 C8 142.3 . . . . ?
C20 C19 C9 C10 -1.3 . . . . ?
C20 C15 C14 C13 4.5 . . . . ?
C20 C15 C14 C27 -142.4 . . . . ?
C51 C50 C3 C2 -142.3 . . . . ?
C51 C50 C3 C4 1.3 . . . . ?
C51 C52 C53 C13 -4.6 . . . . ?
C51 C52 C53 C54 142.4 . . . . ?
C39 C38 C37 C36 0.0 . . . . ?
C39 C38 C37 C63 -150.1 . . . . ?
C39 C38 C42 C43 155.6 . . . . ?
C39 C38 C42 C1 13.0 . . . . ?
C39 C40 C35 C34 139.0 . . . . ?
C39 C40 C35 C36 0.0 . . . . ?
C42 C38 C37 C36 150.1 . . . . ?
C42 C38 C37 C63 0.0 . . . . ?
C42 C38 C39 C40 -155.6 . . . . ?
C42 C38 C39 C7 -13.0 . . . . ?
C42 C43 C62 C61 -139.0 . . . . ?
C42 C43 C62 C63 0.0 . . . . ?
C69 C65 C66 C31 0.0 . . . . ?
C69 C65 C66 C67 -150.1 . . . . ?
C69 C65 C64 C60 155.6 . . . . ?
C69 C65 C64 C63 13.0 . . . . ?
C69 C33 C32 C24 139.1 . . . . ?
C69 C33 C32 C31 0.0 . . . . ?
C64 C65 C66 C31 150.1 . . . . ?
C64 C65 C66 C67 0.0 . . . . ?
C64 C65 C69 C33 -155.6 . . . . ?
C64 C65 C69 C36 -13.0 . . . . ?
C64 C60 C59 C58 -139.1 . . . . ?
C64 C60 C59 C67 0.0 . . . . ?
C30 C29 C28 C27 0.0 . . . . ?
C30 C29 C28 C54 -150.1 . . . . ?
C30 C29 C68 C57 155.6 . . . . ?
C30 C29 C68 C67 13.0 . . . . ?
C30 C25 C26 C16 139.1 . . . . ?
C30 C25 C26 C27 0.0 . . . . ?
C68 C29 C28 C27 150.1 . . . . ?
C68 C29 C28 C54 0.0 . . . . ?
C68 C29 C30 C25 -155.6 . . . . ?
C68 C29 C30 C31 -13.0 . . . . ?
C68 C57 C55 C56 -139.1 . . . . ?
C68 C57 C55 C54 0.0 . . . . ?
C14 C13 C12 C11 0.0 . . . . ?
C14 C13 C12 C70 -150.1 . . . . ?
C14 C13 C53 C52 155.6 . . . . ?
C14 C13 C53 C54 13.0 . . . . ?
C14 C15 C20 C19 139.1 . . . . ?
C14 C15 C20 C11 0.0 . . . . ?
C53 C13 C12 C11 150.1 . . . . ?
C53 C13 C12 C70 0.0 . . . . ?
C53 C13 C14 C15 -155.6 . . . . ?
C53 C13 C14 C27 -13.0 . . . . ?
C53 C52 C51 C50 -139.1 . . . . ?
C53 C52 C51 C70 0.0 . . . . ?
C10 C5 C6 C7 0.0 . . . . ?
C10 C5 C6 C1 -150.1 . . . . ?
C10 C5 C4 C3 155.6 . . . . ?
C10 C5 C4 C70 13.0 . . . . ?
C10 C9 C8 C41 139.0 . . . . ?
C10 C9 C8 C7 0.0 . . . . ?
C4 C5 C6 C7 150.1 . . . . ?
C4 C5 C6 C1 0.0 . . . . ?
C4 C5 C10 C9 -155.6 . . . . ?
C4 C5 C10 C11 -13.0 . . . . ?
C4 C3 C2 C44 -139.0 . . . . ?
C4 C3 C2 C1 0.0 . . . . ?
C7 C6 C1 C2 -155.6 . . . . ?
C7 C6 C1 C42 -13.0 . . . . ?
C1 C6 C7 C8 155.6 . . . . ?
C1 C6 C7 C39 13.0 . . . . ?
C36 C37 C63 C62 -155.6 . . . . ?
C36 C37 C63 C64 -13.0 . . . . ?
C63 C37 C36 C35 155.6 . . . . ?
C63 C37 C36 C69 13.0 . . . . ?
C31 C66 C67 C59 -155.6 . . . . ?
C31 C66 C67 C68 -13.0 . . . . ?
C67 C66 C31 C32 155.6 . . . . ?
C67 C66 C31 C30 13.0 . . . . ?
C27 C28 C54 C55 -155.6 . . . . ?
C27 C28 C54 C53 -13.0 . . . . ?
C54 C28 C27 C26 155.6 . . . . ?
C54 C28 C27 C14 13.0 . . . . ?
C11 C12 C70 C51 -155.6 . . . . ?
C11 C12 C70 C4 -13.0 . . . . ?
C70 C12 C11 C20 155.6 . . . . ?
C70 C12 C11 C10 13.0 . . . . ?
C74 C73 C112 C113 138.2 . . . . ?
C74 C73 C112 C111 0.0 . . . . ?
C74 C73 C72 C115 -142.6 . . . . ?
C74 C73 C72 C71 0.0 . . . . ?
C74 C75 C76 C77 0.0 . . . . ?
C74 C75 C76 C92 142.6 . . . . ?
C74 C75 C128 C93 -142.6 . . . . ?
C74 C75 C128 C111 0.0 . . . . ?
C74 C79 C71 C72 0.0 . . . . ?
C74 C79 C71 C82 142.6 . . . . ?
C73 C74 C75 C76 -138.2 . . . . ?
C73 C74 C75 C128 0.0 . . . . ?
C73 C74 C79 C78 142.6 . . . . ?
C73 C74 C79 C71 0.0 . . . . ?
C73 C112 C113 C114 0.0 . . . . ?
C73 C112 C113 C125 -142.6 . . . . ?
C73 C112 C111 C110 142.6 . . . . ?
C73 C112 C111 C128 0.0 . . . . ?
C73 C72 C115 C114 0.0 . . . . ?
C73 C72 C115 C116 138.2 . . . . ?
C73 C72 C71 C79 0.0 . . . . ?
C73 C72 C71 C82 -142.6 . . . . ?
C75 C74 C73 C112 0.0 . . . . ?
C75 C74 C73 C72 142.6 . . . . ?
C75 C74 C79 C78 0.0 . . . . ?
C75 C74 C79 C71 -142.7 . . . . ?
C75 C76 C92 C91 -142.6 . . . . ?
C75 C76 C92 C93 0.0 . . . . ?
C112 C73 C72 C115 0.0 . . . . ?
C112 C73 C72 C71 142.7 . . . . ?
C112 C113 C114 C115 0.0 . . . . ?
C112 C113 C114 C127 -138.2 . . . . ?
C112 C113 C125 C110 0.0 . . . . ?
C112 C113 C125 C124 142.6 . . . . ?
C112 C111 C110 C109 -142.6 . . . . ?
C112 C111 C110 C125 0.0 . . . . ?
C112 C111 C128 C75 0.0 . . . . ?
C112 C111 C128 C93 138.2 . . . . ?
C113 C112 C111 C110 0.0 . . . . ?
C113 C112 C111 C128 -142.6 . . . . ?
C113 C114 C127 C117 142.6 . . . . ?
C113 C114 C127 C126 0.0 . . . . ?
C113 C125 C124 C123 -138.2 . . . . ?
C113 C125 C124 C126 0.0 . . . . ?
C72 C73 C112 C113 0.0 . . . . ?
C72 C73 C112 C111 -138.2 . . . . ?
C72 C115 C114 C113 0.0 . . . . ?
C72 C115 C114 C127 142.6 . . . . ?
C72 C115 C116 C117 -142.6 . . . . ?
C72 C115 C116 C83 0.0 . . . . ?
C72 C71 C82 C81 138.2 . . . . ?
C72 C71 C82 C83 0.0 . . . . ?
C115 C72 C71 C79 142.6 . . . . ?
C115 C72 C71 C82 0.0 . . . . ?
C115 C114 C127 C117 0.0 . . . . ?
C115 C114 C127 C126 -142.6 . . . . ?
C115 C116 C83 C82 0.0 . . . . ?
C115 C116 C83 C84 -138.2 . . . . ?
C114 C113 C125 C110 -142.6 . . . . ?
C114 C113 C125 C124 0.0 . . . . ?
C114 C115 C116 C117 0.0 . . . . ?
C114 C115 C116 C83 142.6 . . . . ?
C77 C78 C79 C74 0.0 . . . . ?
C77 C78 C79 C71 138.2 . . . . ?
C77 C78 C80 C81 -142.6 . . . . ?
C77 C78 C80 C88 0.0 . . . . ?
C77 C76 C92 C91 0.0 . . . . ?
C77 C76 C92 C93 142.6 . . . . ?
C77 C89 C88 C80 0.0 . . . . ?
C77 C89 C88 C87 142.6 . . . . ?
C78 C77 C76 C75 0.0 . . . . ?
C78 C77 C76 C92 -138.2 . . . . ?
C78 C77 C89 C90 142.6 . . . . ?
C78 C77 C89 C88 0.0 . . . . ?
C78 C79 C71 C72 -142.6 . . . . ?
C78 C79 C71 C82 0.0 . . . . ?
C78 C80 C81 C82 0.0 . . . . ?
C78 C80 C81 C85 138.2 . . . . ?
C78 C80 C88 C89 0.0 . . . . ?
C78 C80 C88 C87 -142.7 . . . . ?
C76 C75 C128 C93 0.0 . . . . ?
C76 C75 C128 C111 142.6 . . . . ?
C76 C77 C78 C79 0.0 . . . . ?
C76 C77 C78 C80 142.6 . . . . ?
C76 C77 C89 C90 0.0 . . . . ?
C76 C77 C89 C88 -142.6 . . . . ?
C76 C92 C93 C94 -142.6 . . . . ?
C76 C92 C93 C128 0.0 . . . . ?
C79 C74 C73 C112 -142.6 . . . . ?
C79 C74 C73 C72 0.0 . . . . ?
C79 C74 C75 C76 0.0 . . . . ?
C79 C74 C75 C128 138.2 . . . . ?
C79 C78 C80 C81 0.0 . . . . ?
C79 C78 C80 C88 142.6 . . . . ?
C79 C71 C82 C81 0.0 . . . . ?
C79 C71 C82 C83 -138.2 . . . . ?
C71 C72 C115 C114 -138.2 . . . . ?
C71 C72 C115 C116 0.0 . . . . ?
C71 C82 C83 C84 142.6 . . . . ?
C71 C82 C83 C116 0.0 . . . . ?
C80 C78 C79 C74 -138.2 . . . . ?
C80 C78 C79 C71 0.0 . . . . ?
C80 C81 C82 C71 0.0 . . . . ?
C80 C81 C82 C83 142.6 . . . . ?
C80 C81 C85 C84 -142.6 . . . . ?
C80 C81 C85 C86 0.0 . . . . ?
C80 C88 C87 C99 138.2 . . . . ?
C80 C88 C87 C86 0.0 . . . . ?
C81 C80 C88 C89 142.6 . . . . ?
C81 C80 C88 C87 0.0 . . . . ?
C81 C82 C83 C84 0.0 . . . . ?
C81 C82 C83 C116 -142.6 . . . . ?
C81 C85 C86 C87 0.0 . . . . ?
C81 C85 C86 C101 -138.2 . . . . ?
C82 C81 C85 C84 0.0 . . . . ?
C82 C81 C85 C86 142.6 . . . . ?
C91 C90 C89 C77 0.0 . . . . ?
C91 C90 C89 C88 138.2 . . . . ?
C91 C90 C98 C99 -142.6 . . . . ?
C91 C90 C98 C97 0.0 . . . . ?
C91 C92 C93 C94 0.0 . . . . ?
C91 C92 C93 C128 142.6 . . . . ?
C91 C96 C97 C98 0.0 . . . . ?
C91 C96 C97 C129 142.6 . . . . ?
C90 C91 C92 C76 0.0 . . . . ?
C90 C91 C92 C93 -138.2 . . . . ?
C90 C91 C96 C95 142.6 . . . . ?
C90 C91 C96 C97 0.0 . . . . ?
C90 C89 C88 C80 -142.6 . . . . ?
C90 C89 C88 C87 0.0 . . . . ?
C90 C98 C99 C87 0.0 . . . . ?
C90 C98 C99 C100 138.2 . . . . ?
C90 C98 C97 C96 0.0 . . . . ?
C90 C98 C97 C129 -142.6 . . . . ?
C92 C91 C90 C89 0.0 . . . . ?
C92 C91 C90 C98 142.6 . . . . ?
C92 C91 C96 C95 0.0 . . . . ?
C92 C91 C96 C97 -142.6 . . . . ?
C92 C93 C128 C75 0.0 . . . . ?
C92 C93 C128 C111 -142.6 . . . . ?
C89 C77 C78 C79 -142.6 . . . . ?
C89 C77 C78 C80 0.0 . . . . ?
C89 C77 C76 C75 138.2 . . . . ?
C89 C77 C76 C92 0.0 . . . . ?
C89 C90 C98 C99 0.0 . . . . ?
C89 C90 C98 C97 142.6 . . . . ?
C89 C88 C87 C99 0.0 . . . . ?
C89 C88 C87 C86 -138.2 . . . . ?
C88 C80 C81 C82 -138.2 . . . . ?
C88 C80 C81 C85 0.0 . . . . ?
C88 C87 C86 C101 142.6 . . . . ?
C88 C87 C86 C85 0.0 . . . . ?
C98 C90 C89 C77 -138.2 . . . . ?
C98 C90 C89 C88 0.0 . . . . ?
C98 C99 C87 C88 0.0 . . . . ?
C98 C99 C87 C86 142.6 . . . . ?
C98 C99 C100 C101 -142.6 . . . . ?
C98 C99 C100 C130 0.0 . . . . ?
C98 C97 C129 C106 138.2 . . . . ?
C98 C97 C129 C130 0.0 . . . . ?
C99 C98 C97 C96 142.6 . . . . ?
C99 C98 C97 C129 0.0 . . . . ?
C99 C87 C86 C101 0.0 . . . . ?
C99 C87 C86 C85 -142.6 . . . . ?
C99 C100 C130 C129 0.0 . . . . ?
C99 C100 C130 C104 -138.2 . . . . ?
C87 C99 C100 C101 0.0 . . . . ?
C87 C99 C100 C130 142.6 . . . . ?
C94 C95 C96 C91 0.0 . . . . ?
C94 C95 C96 C97 138.2 . . . . ?
C94 C95 C107 C106 -142.6 . . . . ?
C94 C95 C107 C108 0.0 . . . . ?
C94 C93 C128 C75 142.6 . . . . ?
C94 C93 C128 C111 0.0 . . . . ?
C94 C109 C108 C107 0.0 . . . . ?
C94 C109 C108 C123 142.6 . . . . ?
C95 C94 C93 C92 0.0 . . . . ?
C95 C94 C93 C128 -138.2 . . . . ?
C95 C94 C109 C110 142.6 . . . . ?
C95 C94 C109 C108 0.0 . . . . ?
C95 C96 C97 C98 -142.6 . . . . ?
C95 C96 C97 C129 0.0 . . . . ?
C95 C107 C106 C129 0.0 . . . . ?
C95 C107 C106 C105 138.2 . . . . ?
C95 C107 C108 C109 0.0 . . . . ?
C95 C107 C108 C123 -142.6 . . . . ?
C93 C94 C95 C96 0.0 . . . . ?
C93 C94 C95 C107 142.6 . . . . ?
C93 C94 C109 C110 0.0 . . . . ?
C93 C94 C109 C108 -142.6 . . . . ?
C96 C91 C90 C89 -142.6 . . . . ?
C96 C91 C90 C98 0.0 . . . . ?
C96 C91 C92 C76 138.2 . . . . ?
C96 C91 C92 C93 0.0 . . . . ?
C96 C95 C107 C106 0.0 . . . . ?
C96 C95 C107 C108 142.6 . . . . ?
C96 C97 C129 C106 0.0 . . . . ?
C96 C97 C129 C130 -138.2 . . . . ?
C97 C98 C99 C87 -138.2 . . . . ?
C97 C98 C99 C100 0.0 . . . . ?
C97 C129 C130 C104 142.6 . . . . ?
C97 C129 C130 C100 0.0 . . . . ?
C107 C95 C96 C91 -138.2 . . . . ?
C107 C95 C96 C97 0.0 . . . . ?
C107 C106 C129 C97 0.0 . . . . ?
C107 C106 C129 C130 142.7 . . . . ?
C107 C106 C105 C104 -142.6 . . . . ?
C107 C106 C105 C122 0.0 . . . . ?
C107 C108 C123 C124 138.2 . . . . ?
C107 C108 C123 C122 0.0 . . . . ?
C106 C107 C108 C109 142.6 . . . . ?
C106 C107 C108 C123 0.0 . . . . ?
C106 C129 C130 C104 0.0 . . . . ?
C106 C129 C130 C100 -142.6 . . . . ?
C106 C105 C122 C123 0.0 . . . . ?
C106 C105 C122 C121 -138.2 . . . . ?
C129 C106 C105 C104 0.0 . . . . ?
C129 C106 C105 C122 142.6 . . . . ?
C111 C112 C113 C114 142.6 . . . . ?
C111 C112 C113 C125 0.0 . . . . ?
C111 C110 C109 C94 0.0 . . . . ?
C111 C110 C109 C108 138.2 . . . . ?
C111 C110 C125 C113 0.0 . . . . ?
C111 C110 C125 C124 -142.6 . . . . ?
C110 C111 C128 C75 -138.2 . . . . ?
C110 C111 C128 C93 0.0 . . . . ?
C110 C109 C108 C107 -142.6 . . . . ?
C110 C109 C108 C123 0.0 . . . . ?
C110 C125 C124 C123 0.0 . . . . ?
C110 C125 C124 C126 138.2 . . . . ?
C128 C75 C76 C77 -142.6 . . . . ?
C128 C75 C76 C92 0.0 . . . . ?
C128 C111 C110 C109 0.0 . . . . ?
C128 C111 C110 C125 142.6 . . . . ?
C109 C94 C95 C96 -142.6 . . . . ?
C109 C94 C95 C107 0.0 . . . . ?
C109 C94 C93 C92 138.2 . . . . ?
C109 C94 C93 C128 0.0 . . . . ?
C109 C110 C125 C113 142.6 . . . . ?
C109 C110 C125 C124 0.0 . . . . ?
C109 C108 C123 C124 0.0 . . . . ?
C109 C108 C123 C122 -138.2 . . . . ?
C108 C107 C106 C129 -138.2 . . . . ?
C108 C107 C106 C105 0.0 . . . . ?
C108 C123 C122 C105 0.0 . . . . ?
C108 C123 C122 C121 142.6 . . . . ?
C125 C113 C114 C115 138.2 . . . . ?
C125 C113 C114 C127 0.0 . . . . ?
C125 C110 C109 C94 -138.2 . . . . ?
C125 C110 C109 C108 0.0 . . . . ?
C125 C124 C123 C108 0.0 . . . . ?
C125 C124 C123 C122 142.6 . . . . ?
C125 C124 C126 C121 -142.6 . . . . ?
C125 C124 C126 C127 0.0 . . . . ?
C124 C123 C122 C105 -142.6 . . . . ?
C124 C123 C122 C121 0.0 . . . . ?
C124 C126 C127 C114 0.0 . . . . ?
C124 C126 C127 C117 -138.2 . . . . ?
C123 C124 C126 C121 0.0 . . . . ?
C123 C124 C126 C127 142.6 . . . . ?
C123 C122 C121 C126 0.0 . . . . ?
C123 C122 C121 C120 -142.6 . . . . ?
C104 C105 C122 C123 138.2 . . . . ?
C104 C105 C122 C121 0.0 . . . . ?
C104 C103 C102 C101 0.0 . . . . ?
C104 C103 C102 C119 142.6 . . . . ?
C104 C103 C120 C118 -142.6 . . . . ?
C104 C103 C120 C121 0.0 . . . . ?
C105 C106 C129 C97 -142.6 . . . . ?
C105 C106 C129 C130 0.0 . . . . ?
C105 C104 C103 C102 -138.2 . . . . ?
C105 C104 C103 C120 0.0 . . . . ?
C105 C104 C130 C129 0.0 . . . . ?
C105 C104 C130 C100 142.6 . . . . ?
C105 C122 C121 C126 142.6 . . . . ?
C105 C122 C121 C120 0.0 . . . . ?
C122 C121 C126 C124 0.0 . . . . ?
C122 C121 C126 C127 -142.6 . . . . ?
C122 C121 C120 C103 0.0 . . . . ?
C122 C121 C120 C118 138.2 . . . . ?
C103 C104 C105 C106 142.6 . . . . ?
C103 C104 C105 C122 0.0 . . . . ?
C103 C104 C130 C129 -142.6 . . . . ?
C103 C104 C130 C100 0.0 . . . . ?
C103 C102 C119 C84 -142.6 . . . . ?
C103 C102 C119 C118 0.0 . . . . ?
C101 C100 C130 C129 138.2 . . . . ?
C101 C100 C130 C104 0.0 . . . . ?
C101 C102 C119 C84 0.0 . . . . ?
C101 C102 C119 C118 142.6 . . . . ?
C100 C99 C87 C88 -142.6 . . . . ?
C100 C99 C87 C86 0.0 . . . . ?
C100 C101 C102 C103 0.0 . . . . ?
C100 C101 C102 C119 -138.2 . . . . ?
C100 C101 C86 C87 0.0 . . . . ?
C100 C101 C86 C85 142.6 . . . . ?
C130 C104 C105 C106 0.0 . . . . ?
C130 C104 C105 C122 -142.6 . . . . ?
C130 C104 C103 C102 0.0 . . . . ?
C130 C104 C103 C120 138.2 . . . . ?
C102 C103 C120 C118 0.0 . . . . ?
C102 C103 C120 C121 142.6 . . . . ?
C102 C101 C100 C99 142.6 . . . . ?
C102 C101 C100 C130 0.0 . . . . ?
C102 C101 C86 C87 -142.6 . . . . ?
C102 C101 C86 C85 0.0 . . . . ?
C102 C119 C118 C117 -142.6 . . . . ?
C102 C119 C118 C120 0.0 . . . . ?
C84 C85 C86 C87 138.2 . . . . ?
C84 C85 C86 C101 0.0 . . . . ?
C84 C119 C118 C117 0.0 . . . . ?
C84 C119 C118 C120 142.6 . . . . ?
C85 C81 C82 C71 -142.7 . . . . ?
C85 C81 C82 C83 0.0 . . . . ?
C85 C84 C119 C102 0.0 . . . . ?
C85 C84 C119 C118 -138.2 . . . . ?
C85 C84 C83 C82 0.0 . . . . ?
C85 C84 C83 C116 142.6 . . . . ?
C86 C101 C100 C99 0.0 . . . . ?
C86 C101 C100 C130 -142.6 . . . . ?
C86 C101 C102 C103 138.2 . . . . ?
C86 C101 C102 C119 0.0 . . . . ?
C119 C84 C85 C81 142.6 . . . . ?
C119 C84 C85 C86 0.0 . . . . ?
C119 C84 C83 C82 -142.6 . . . . ?
C119 C84 C83 C116 0.0 . . . . ?
C119 C118 C120 C103 0.0 . . . . ?
C119 C118 C120 C121 -142.6 . . . . ?
C117 C116 C83 C82 138.2 . . . . ?
C117 C116 C83 C84 0.0 . . . . ?
C117 C118 C120 C103 142.6 . . . . ?
C117 C118 C120 C121 0.0 . . . . ?
C116 C115 C114 C113 -142.6 . . . . ?
C116 C115 C114 C127 0.0 . . . . ?
C116 C117 C118 C119 0.0 . . . . ?
C116 C117 C118 C120 -138.2 . . . . ?
C116 C117 C127 C114 0.0 . . . . ?
C116 C117 C127 C126 142.6 . . . . ?
C83 C84 C85 C81 0.0 . . . . ?
C83 C84 C85 C86 -142.6 . . . . ?
C83 C84 C119 C102 138.2 . . . . ?
C83 C84 C119 C118 0.0 . . . . ?
C118 C117 C116 C115 142.6 . . . . ?
C118 C117 C116 C83 0.0 . . . . ?
C118 C117 C127 C114 -142.6 . . . . ?
C118 C117 C127 C126 0.0 . . . . ?
C121 C126 C127 C114 138.2 . . . . ?
C121 C126 C127 C117 0.0 . . . . ?
C126 C124 C123 C108 -142.6 . . . . ?
C126 C124 C123 C122 0.0 . . . . ?
C126 C121 C120 C103 -138.2 . . . . ?
C126 C121 C120 C118 0.0 . . . . ?
C127 C117 C116 C115 0.0 . . . . ?
C127 C117 C116 C83 -142.6 . . . . ?
C127 C117 C118 C119 138.2 . . . . ?
C127 C117 C118 C120 0.0 . . . . ?
C120 C103 C102 C101 -142.6 . . . . ?
C120 C103 C102 C119 0.0 . . . . ?
C120 C121 C126 C124 142.6 . . . . ?
C120 C121 C126 C127 0.0 . . . . ?
